data_7004079
loop_
_publ_author_name
'Yoshida, Shoko'
'Murakami, Hideyuki'
'Sakai, Yoshitaka'
'Nomiya, Kenji'

_publ_section_title
;
 Syntheses, molecular structures and pH-dependent monomer--dimer
 equilibria of Dawson \a2-monotitanium(iv)-substituted polyoxometalates
;
_journal_issue 34
_journal_name_full 'Dalton Transactions'
_journal_page_first 4630
_journal_paper_doi 10.1039/b802410c
_journal_year 2008
_chemical_formula_sum 'H114 O173 P4 Ti2 W34'
_chemical_formula_weight 9353.49
_chemical_name_systematic
;
?
;
_space_group_IT_number 2
_symmetry_cell_setting triclinic
_symmetry_space_group_name_Hall '-P 1'
_symmetry_space_group_name_H-M 'P -1'
_atom_sites_solution_hydrogens geom
_atom_sites_solution_primary direct
_atom_sites_solution_secondary difmap
_audit_creation_method SHELXL-97
_cell_angle_alpha 110.70(3)
_cell_angle_beta 93.18(3)
_cell_angle_gamma 109.58(3)
_cell_formula_units_Z 2
_cell_length_a 17.755(4)
_cell_length_b 20.345(4)
_cell_length_c 23.784(5)
_cell_measurement_temperature 90(2)
_cell_volume 7423(4)
_computing_structure_refinement 'SHELXL-97 (Sheldrick, 1997)'
_computing_structure_solution 'SHELXS-97 (Sheldrick, 1990)'
_diffrn_ambient_temperature 90(2)
_diffrn_detector_area_resol_mean 8.366
_diffrn_measured_fraction_theta_full 0.994
_diffrn_measured_fraction_theta_max 0.994
_diffrn_radiation_monochromator graphite
_diffrn_radiation_source 'fine-focus sealed tube'
_diffrn_radiation_type MoK\a
_diffrn_radiation_wavelength 0.71073
_diffrn_reflns_av_R_equivalents 0.0711
_diffrn_reflns_av_sigmaI/netI 0.0762
_diffrn_reflns_limit_h_max 23
_diffrn_reflns_limit_h_min -23
_diffrn_reflns_limit_k_max 27
_diffrn_reflns_limit_k_min -27
_diffrn_reflns_limit_l_max 31
_diffrn_reflns_limit_l_min -31
_diffrn_reflns_number 99081
_diffrn_reflns_theta_full 28.32
_diffrn_reflns_theta_max 28.32
_diffrn_reflns_theta_min 0.93
_exptl_absorpt_coefficient_mu 26.497
_exptl_absorpt_correction_T_max 0.6193
_exptl_absorpt_correction_T_min 0.1432
_exptl_absorpt_correction_type empirical
_exptl_absorpt_process_details 'SADABS; Sheldrick 1996'
_exptl_crystal_colour 'pale yellow'
_exptl_crystal_density_diffrn 4.185
_exptl_crystal_density_method 'not measured'
_exptl_crystal_description prizm
_exptl_crystal_F_000 8236
_exptl_crystal_size_max 0.12
_exptl_crystal_size_mid 0.05
_exptl_crystal_size_min 0.02
_platon_squeeze_details
;
;
_refine_diff_density_max 5.511
_refine_diff_density_min -4.101
_refine_diff_density_rms 0.701
_refine_ls_extinction_method none
_refine_ls_goodness_of_fit_ref 1.003
_refine_ls_hydrogen_treatment mixed
_refine_ls_matrix_type full
_refine_ls_number_parameters 1918
_refine_ls_number_reflns 36786
_refine_ls_number_restraints 4266
_refine_ls_restrained_S_all 0.954
_refine_ls_R_factor_all 0.0581
_refine_ls_R_factor_gt 0.0445
_refine_ls_shift/su_max 0.002
_refine_ls_shift/su_mean 0.000
_refine_ls_structure_factor_coef Fsqd
_refine_ls_weighting_details 'calc w=1/[\s^2^(Fo^2^)+(0.0649P)^2^+38.2375P] where P=(Fo^2^+2Fc^2^)/3'
_refine_ls_weighting_scheme calc
_refine_ls_wR_factor_gt 0.1200
_refine_ls_wR_factor_ref 0.1275
_reflns_number_gt 29248
_reflns_number_total 36786
_reflns_threshold_expression >2sigma(I)
_cod_data_source_file b802410c.txt
_cod_data_source_block syo04-squ
_cod_depositor_comments
;
The following automatic conversions were performed:
'_symmetry_cell_setting' value 'Triclinic' changed to 'triclinic'
according to '/home/saulius/struct/CIF-dictionaries/cif_core.dic'
dictionary named 'cif_core.dic' version 2.4.1 from 2010-06-29.

Automatic conversion script
Id: cif_fix_enum 1527 2010-12-29 10:47:43Z saulius 
;
_cod_original_cell_volume 7423(3)
_cod_original_sg_symbol_H-M P-1
_cod_database_code 7004079

loop_
_symmetry_equiv_pos_as_xyz
'x, y, z'
'-x, -y, -z'

loop_
_atom_site_label
_atom_site_type_symbol
_atom_site_fract_x
_atom_site_fract_y
_atom_site_fract_z
_atom_site_U_iso_or_equiv
_atom_site_adp_type
_atom_site_occupancy
_atom_site_symmetry_multiplicity
_atom_site_calc_flag
_atom_site_refinement_flags
_atom_site_disorder_assembly
_atom_site_disorder_group
O1A O -0.1119(6) 0.8843(6) 0.7848(4) 0.0197(18) Uani 1 1 d U . .
O2A O -0.2497(5) 0.5917(5) 0.7653(4) 0.0176(18) Uani 1 1 d U . .
O3A O -0.1791(5) 0.8298(5) 0.9893(4) 0.0170(17) Uani 1 1 d U . .
O4A O -0.1561(5) 0.7418(5) 0.7843(4) 0.0145(14) Uani 1 1 d U . .
O5A O -0.1879(5) 0.7145(5) 0.8818(4) 0.0122(14) Uani 1 1 d U . .
O6A O -0.1206(5) 0.8555(5) 0.8898(4) 0.0120(14) Uani 1 1 d U . .
O7A O -0.0086(5) 0.8035(5) 0.7621(4) 0.0144(14) Uani 1 1 d U . .
O8A O -0.0884(5) 0.6375(5) 0.7533(4) 0.0139(14) Uani 1 1 d U . .
O9A O -0.1184(5) 0.6134(5) 0.8518(4) 0.0151(14) Uani 1 1 d U . .
O10A O -0.0748(5) 0.7497(5) 0.9780(4) 0.0127(14) Uani 1 1 d U . .
O11A O -0.0105(5) 0.8870(5) 0.9865(4) 0.0120(14) Uani 1 1 d U . .
O12A O 0.0280(5) 0.9172(5) 0.8682(4) 0.0121(13) Uani 1 1 d U . .
O13A O -0.0384(5) 0.7686(5) 0.8676(4) 0.0101(12) Uani 1 1 d U . .
O14A O 0.1030(6) 0.8290(5) 0.6893(4) 0.0166(17) Uani 1 1 d U . .
O15A O -0.0387(5) 0.5341(5) 0.6706(4) 0.0178(18) Uani 1 1 d U . .
O16A O -0.0964(5) 0.4869(5) 0.8518(4) 0.0180(18) Uani 1 1 d U . .
O17A O -0.0207(5) 0.7248(5) 1.0762(4) 0.0124(16) Uani 1 1 d U . .
O18A O 0.1047(5) 0.9836(5) 1.0931(4) 0.0144(17) Uani 1 1 d U . .
O19A O 0.1675(5) 1.0388(5) 0.8863(4) 0.0136(17) Uani 1 1 d U . .
O20A O 0.0340(5) 0.6907(5) 0.6993(4) 0.0134(14) Uani 1 1 d U . .
O21A O -0.0035(5) 0.5801(5) 0.7985(4) 0.0145(14) Uani 1 1 d U . .
O22A O -0.0466(5) 0.6219(5) 0.9567(4) 0.0107(13) Uani 1 1 d U . .
O23A O 0.0772(5) 0.8302(5) 1.0324(4) 0.0109(13) Uani 1 1 d U . .
O24A O 0.1313(5) 0.9887(5) 0.9788(4) 0.0108(13) Uani 1 1 d U . .
O25A O 0.1426(5) 0.8849(5) 0.8168(4) 0.0118(13) Uani 1 1 d U . .
O26A O 0.0720(5) 0.7381(5) 0.8177(4) 0.0116(13) Uani 1 1 d U . .
O27A O 0.0419(5) 0.7117(5) 0.9112(4) 0.0107(12) Uani 1 1 d U . .
O28A O 0.1061(5) 0.8474(5) 0.9199(4) 0.0103(12) Uani 1 1 d U . .
O29A O 0.1925(5) 0.7766(5) 0.7476(4) 0.0100(13) Uani 1 1 d U . .
O30A O 0.1144(5) 0.6192(5) 0.7398(4) 0.0125(14) Uani 1 1 d U . .
O31A O 0.0654(5) 0.5774(5) 0.9003(4) 0.0099(13) Uani 1 1 d U . .
O32A O 0.1072(5) 0.7082(5) 1.0205(4) 0.0110(13) Uani 1 1 d U . .
O33A O 0.2158(5) 0.9340(5) 1.0335(4) 0.0130(14) Uani 1 1 d U . .
O34A O 0.2510(5) 0.9612(5) 0.9196(4) 0.0118(13) Uani 1 1 d U . .
O35A O 0.3434(5) 0.8167(5) 0.7188(4) 0.0172(17) Uani 1 1 d U . .
O36A O 0.1976(5) 0.5233(5) 0.7026(4) 0.0129(16) Uani 1 1 d U . .
O37A O 0.1444(5) 0.4792(5) 0.8894(4) 0.0157(17) Uani 1 1 d U . .
O38A O 0.2221(5) 0.7225(5) 1.1091(4) 0.0117(16) Uani 1 1 d U . .
O39A O 0.3489(5) 0.9778(5) 1.1219(4) 0.0149(17) Uani 1 1 d U . .
O40A O 0.4087(5) 1.0263(5) 0.9107(4) 0.0152(17) Uani 1 1 d U . .
O41A O 0.2679(5) 0.6780(5) 0.7284(4) 0.0101(13) Uani 1 1 d U . .
O42A O 0.1639(5) 0.5718(5) 0.8211(4) 0.0110(13) Uani 1 1 d U . .
O43A O 0.1891(5) 0.6169(4) 0.9901(4) 0.0077(13) Uani 1 1 d U . .
O44A O 0.2480(5) 0.8253(5) 1.0520(4) 0.0095(13) Uani 1 1 d U . .
O45A O 0.3663(5) 0.9803(5) 1.0065(4) 0.0121(14) Uani 1 1 d U . .
O46A O 0.3119(5) 0.8768(5) 0.8373(4) 0.0106(13) Uani 1 1 d U . .
O47A O 0.2415(5) 0.7296(5) 0.8383(4) 0.0097(12) Uani 1 1 d U . .
O48A O 0.2103(5) 0.7067(4) 0.9339(4) 0.0084(12) Uani 1 1 d U . .
O49A O 0.2769(5) 0.8403(5) 0.9406(4) 0.0103(12) Uani 1 1 d U . .
O50A O 0.3967(5) 0.7904(5) 0.8162(4) 0.0100(13) Uani 1 1 d U . .
O51A O 0.3152(5) 0.6207(5) 0.8056(4) 0.0097(13) Uani 1 1 d U . .
O52A O 0.2836(5) 0.6014(5) 0.9064(4) 0.0109(13) Uani 1 1 d U . .
O53A O 0.3307(5) 0.7375(5) 1.0318(4) 0.0101(13) Uani 1 1 d U . .
O54A O 0.3973(5) 0.8776(5) 1.0392(4) 0.0115(13) Uani 1 1 d U . .
O55A O 0.4331(5) 0.9047(5) 0.9198(4) 0.0105(13) Uani 1 1 d U . .
O56A O 0.3547(5) 0.7553(5) 0.9203(4) 0.0111(12) Uani 1 1 d U . .
O57A O 0.5637(5) 0.8667(5) 0.8747(4) 0.0139(17) Uani 1 1 d U . .
O58A O 0.4966(5) 0.8179(5) 1.0844(4) 0.0093(15) Uani 1 1 d U . .
O59A O 0.4698(5) 0.7223(5) 0.8649(4) 0.0127(13) Uani 1 1 d U . .
O60A O 0.4378(5) 0.6972(5) 0.9698(4) 0.0095(13) Uani 1 1 d U . .
O61A O 0.5054(5) 0.8362(5) 0.9727(4) 0.0113(14) Uani 1 1 d U . .
O1B O 0.1036(5) -0.1235(5) 0.3993(4) 0.0150(17) Uani 1 1 d U . .
O2B O 0.0603(5) 0.1103(5) 0.3478(4) 0.0172(18) Uani 1 1 d U . .
O3B O 0.3356(5) 0.0421(5) 0.3071(4) 0.0132(17) Uani 1 1 d U . .
O4B O 0.1001(5) 0.0091(5) 0.3904(4) 0.0131(14) Uani 1 1 d U . .
O5B O 0.2097(5) 0.0882(5) 0.3463(4) 0.0125(14) Uani 1 1 d U . .
O6B O 0.2314(5) -0.0228(5) 0.3733(4) 0.0130(14) Uani 1 1 d U . .
O7B O 0.1184(5) 0.0083(5) 0.5029(4) 0.0115(13) Uani 1 1 d U . .
O8B O 0.0954(5) 0.1409(5) 0.4722(4) 0.0125(14) Uani 1 1 d U . .
O9B O 0.2061(5) 0.2160(5) 0.4272(4) 0.0127(14) Uani 1 1 d U . .
O10B O 0.3634(5) 0.1801(5) 0.4061(4) 0.0110(13) Uani 1 1 d U . .
O11B O 0.3805(5) 0.0717(5) 0.4319(4) 0.0116(14) Uani 1 1 d U . .
O12B O 0.2462(5) -0.0194(5) 0.4863(4) 0.0113(13) Uani 1 1 d U . .
O13B O 0.2378(5) 0.1034(5) 0.4595(4) 0.0111(12) Uani 1 1 d U . .
O14B O 0.0656(5) -0.0073(5) 0.6044(4) 0.0157(17) Uani 1 1 d U . .
O15B O 0.0228(5) 0.2243(5) 0.5523(4) 0.0140(17) Uani 1 1 d U . .
O16B O 0.2322(5) 0.3685(5) 0.4688(4) 0.0146(17) Uani 1 1 d U . .
O17B O 0.5044(5) 0.3051(5) 0.4319(4) 0.0144(17) Uani 1 1 d U . .
O18B O 0.5369(5) 0.0980(5) 0.4762(4) 0.0135(17) Uani 1 1 d U . .
O19B O 0.3039(5) -0.0600(5) 0.5727(4) 0.0145(17) Uani 1 1 d U . .
O20B O 0.0655(5) 0.1152(5) 0.5738(4) 0.0131(14) Uani 1 1 d U . .
O21B O 0.1844(5) 0.2800(5) 0.5378(4) 0.0114(13) Uani 1 1 d U . .
O22B O 0.3600(5) 0.3190(5) 0.4568(4) 0.0117(14) Uani 1 1 d U . .
O23B O 0.4739(5) 0.2136(5) 0.5002(4) 0.0106(13) Uani 1 1 d U . .
O24B O 0.4099(5) 0.0353(5) 0.5277(4) 0.0112(14) Uani 1 1 d U . .
O25B O 0.2287(5) 0.0437(5) 0.5962(4) 0.0106(13) Uani 1 1 d U . .
O26B O 0.2178(5) 0.1634(5) 0.5649(4) 0.0111(13) Uani 1 1 d U . .
O27B O 0.3262(5) 0.2397(5) 0.5229(4) 0.0104(12) Uani 1 1 d U . .
O28B O 0.3445(5) 0.1336(5) 0.5481(4) 0.0094(12) Uani 1 1 d U . .
O29B O 0.1720(5) 0.1409(5) 0.6699(4) 0.0123(13) Uani 1 1 d U . .
O30B O 0.1521(5) 0.2659(5) 0.6417(4) 0.0130(14) Uani 1 1 d U . .
O31B O 0.3340(5) 0.3898(5) 0.5687(4) 0.0119(13) Uani 1 1 d U . .
O32B O 0.4828(5) 0.3547(5) 0.5484(4) 0.0099(13) Uani 1 1 d U . .
O33B O 0.5129(5) 0.1779(5) 0.5900(4) 0.0101(13) Uani 1 1 d U . .
O34B O 0.3843(5) 0.0908(5) 0.6421(4) 0.0118(13) Uani 1 1 d U . .
O35B O 0.1859(5) 0.1593(5) 0.7901(4) 0.0159(17) Uani 1 1 d U . .
O36B O 0.1476(5) 0.3891(5) 0.7373(4) 0.0154(17) Uani 1 1 d U . .
O37B O 0.3567(5) 0.5333(5) 0.6528(4) 0.0170(18) Uani 1 1 d U . .
O38B O 0.6292(5) 0.4666(5) 0.6173(4) 0.0177(18) Uani 1 1 d U . .
O39B O 0.6631(5) 0.2647(5) 0.6648(4) 0.0165(18) Uani 1 1 d U . .
O40B O 0.4277(5) 0.1045(5) 0.7610(4) 0.0156(17) Uani 1 1 d U . .
O41B O 0.1857(5) 0.2758(5) 0.7552(4) 0.0123(14) Uani 1 1 d U . .
O42B O 0.2722(5) 0.3967(5) 0.6683(4) 0.0109(13) Uani 1 1 d U . .
O43B O 0.4825(5) 0.4796(5) 0.6385(4) 0.0111(13) Uani 1 1 d U . .
O44B O 0.5591(5) 0.3269(5) 0.6289(4) 0.0119(13) Uani 1 1 d U . .
O45B O 0.5278(5) 0.1922(5) 0.7076(4) 0.0125(14) Uani 1 1 d U . .
O46B O 0.3135(5) 0.1591(5) 0.7274(4) 0.0120(13) Uani 1 1 d U . .
O47B O 0.3048(5) 0.2815(5) 0.6961(4) 0.0105(12) Uani 1 1 d U . .
O48B O 0.4139(5) 0.3555(5) 0.6531(4) 0.0091(12) Uani 1 1 d U . .
O49B O 0.4289(5) 0.2505(5) 0.6791(4) 0.0085(12) Uani 1 1 d U . .
O50B O 0.3244(5) 0.2847(5) 0.8146(4) 0.0114(13) Uani 1 1 d U . .
O51B O 0.3044(5) 0.4181(5) 0.7846(4) 0.0124(13) Uani 1 1 d U . .
O52B O 0.4153(5) 0.4922(5) 0.7380(4) 0.0114(13) Uani 1 1 d U . .
O53B O 0.5738(5) 0.4545(5) 0.7197(4) 0.0099(13) Uani 1 1 d U . .
O54B O 0.5880(5) 0.3444(5) 0.7441(4) 0.0111(13) Uani 1 1 d U . .
O55B O 0.4538(5) 0.2554(5) 0.7980(4) 0.0119(13) Uani 1 1 d U . .
O56B O 0.4401(5) 0.3729(5) 0.7634(4) 0.0110(12) Uani 1 1 d U . .
O57B O 0.4411(5) 0.3337(5) 0.9196(4) 0.0161(18) Uani 1 1 d U . .
O58B O 0.6854(5) 0.4924(5) 0.8284(4) 0.0148(17) Uani 1 1 d U . .
O59B O 0.4187(5) 0.4337(5) 0.8730(4) 0.0138(13) Uani 1 1 d U . .
O60B O 0.5374(5) 0.5131(5) 0.8271(4) 0.0149(14) Uani 1 1 d U . .
O61B O 0.5491(5) 0.3989(5) 0.8542(4) 0.0143(14) Uani 1 1 d U . .
O1S O 0.3440(6) 0.5973(5) 0.0363(4) 0.019(2) Uani 1 1 d . . .
O2S O 0.2932(6) 0.8948(6) 0.2265(5) 0.027(2) Uani 1 1 d U . .
O3S O 0.7629(6) 0.3528(6) 0.7944(5) 0.028(2) Uani 1 1 d U . .
O4S O 0.1555(6) 0.8732(6) 0.1586(5) 0.026(2) Uani 1 1 d U . .
O5S O 0.4915(6) 0.9730(6) 0.1765(4) 0.023(2) Uani 1 1 d U . .
O6S O 0.7992(6) 0.2427(6) 0.7239(5) 0.028(2) Uani 1 1 d U . .
O7S O 0.4708(6) 0.9567(6) 0.3674(5) 0.024(2) Uani 1 1 d U . .
O8S O 0.6301(6) 0.2945(6) 0.8458(4) 0.0216(19) Uani 1 1 d U . .
O9S O 0.5406(6) 0.0427(6) 0.3010(5) 0.026(2) Uani 1 1 d U . .
O10S O 0.4367(7) 0.2040(6) 0.2878(5) 0.032(2) Uani 1 1 d U . .
O11S O 0.7808(7) 0.6071(7) 0.9514(5) 0.035(2) Uani 1 1 d U . .
O12S O 0.3054(6) 0.8770(6) 0.3621(5) 0.024(2) Uani 1 1 d U . .
O13S O 0.4715(6) 0.6719(6) 0.7378(4) 0.025(2) Uani 1 1 d U . .
O14S O 0.6634(7) 0.2891(7) 0.5397(5) 0.034(2) Uani 1 1 d U . .
O15S O 0.3089(6) 0.0939(6) 0.1939(5) 0.029(2) Uani 1 1 d U . .
O16S O 0.0954(7) 0.7763(7) 0.2141(6) 0.038(3) Uani 1 1 d U . .
O17S O 0.4076(7) 0.2839(7) 0.0084(6) 0.038(3) Uani 1 1 d . . .
O18S O 0.2470(7) 0.4018(6) 0.8993(5) 0.033(3) Uani 1 1 d U . .
O19S O 0.7718(7) 0.4440(6) 0.7240(5) 0.034(2) Uani 1 1 d U . .
O20S O 0.4195(8) 0.4913(7) 0.9987(5) 0.038(3) Uani 1 1 d U . .
O21S O 0.5181(6) 0.1643(6) 0.3540(5) 0.0266(19) Uani 1 1 d U . .
O22S O 0.7102(7) 0.1790(7) 0.5449(5) 0.036(3) Uani 1 1 d U . .
O23S O 0.2693(7) 0.1397(7) 0.1158(5) 0.032(2) Uani 1 1 d U . .
O24S O 0.6720(7) 0.8826(7) 0.1412(5) 0.039(3) Uani 1 1 d U . .
O25S O 0.9183(8) 0.0194(7) 0.2565(6) 0.049(3) Uani 1 1 d . . .
O26S O 0.3949(7) 0.8458(6) 0.1843(5) 0.035(2) Uani 1 1 d U . .
O27S O 0.6267(7) 0.5964(7) 0.9393(6) 0.040(2) Uani 1 1 d U . .
O28S O 0.5984(8) 0.6180(6) 0.7555(6) 0.043(3) Uani 1 1 d U . .
O29S O 0.2883(7) 0.9154(7) 0.6823(5) 0.037(3) Uani 1 1 d U . .
O30S O 0.3270(7) 0.1373(7) 0.9905(6) 0.045(3) Uani 1 1 d . . .
O31S O 0.9794(8) 0.3750(7) 0.8604(7) 0.054(4) Uani 1 1 d . . .
O32S O 0.6547(7) 0.2636(8) 0.4194(6) 0.051(3) Uani 1 1 d U . .
O33S O 0.2678(11) 0.2272(10) 0.3159(7) 0.085(6) Uani 1 1 d . . .
O34S O 0.9848(10) 0.8194(12) 0.2844(8) 0.079(4) Uani 1 1 d U . .
O35S O 0.0716(8) 0.8466(8) 0.5733(7) 0.053(3) Uani 1 1 d U . .
O36S O 0.7656(8) 0.9877(8) 0.2438(7) 0.057(3) Uani 1 1 d U . .
O37S O 0.3667(8) 0.2690(8) 0.1307(6) 0.053(3) Uani 1 1 d U . .
O38S O 0.7837(8) 0.4086(8) 0.6153(6) 0.057(3) Uani 1 1 d U . .
O39S O 0.0133(8) 0.4189(8) 0.7655(8) 0.075(5) Uani 1 1 d U . .
O40S O 0.7903(13) 0.7160(14) 0.0639(9) 0.108(5) Uani 1 1 d U . .
O41S O 0.8400(14) 0.9930(10) 0.7768(6) 0.096(8) Uani 1 1 d . . .
O42S O 0.0429(10) 0.2821(10) 0.4332(9) 0.088(6) Uani 1 1 d . . .
O43S O 0.1301(8) 0.4084(7) 0.5877(6) 0.052(3) Uani 1 1 d U . .
O44S O 0.0662(9) 0.5460(11) 0.0388(8) 0.074(5) Uani 1 1 d . . .
O45S O 0.6803(9) 0.6346(8) 0.6692(7) 0.063(3) Uani 1 1 d U . .
O46S O 0.9878(11) 0.9183(13) 0.2300(9) 0.092(4) Uani 1 1 d U . .
O47S O 0.8000(9) 0.4867(9) 0.9530(8) 0.067(4) Uani 1 1 d U . .
O48S O 0.7969(13) 0.2193(17) 0.4081(11) 0.22(2) Uani 1 1 d . . .
O49S O 0.1362(17) 0.6344(17) 0.6093(9) 0.154(11) Uani 1 1 d . . .
O50S O 0.9185(13) 0.8663(13) 0.1166(9) 0.101(4) Uani 1 1 d U . .
O1X O 0.4193(5) 0.5708(5) 0.8625(4) 0.0129(13) Uani 1 1 d U . .
P1A P 0.04824(18) 0.76623(18) 0.87937(14) 0.0089(6) Uani 1 1 d U . .
P2A P 0.26807(18) 0.75789(17) 0.90786(13) 0.0075(5) Uani 1 1 d U . .
P1B P 0.28312(18) 0.16271(17) 0.52612(13) 0.0082(6) Uani 1 1 d U . .
P2B P 0.39555(18) 0.31280(17) 0.69573(13) 0.0082(6) Uani 1 1 d U . .
Ti1A Ti 0.38035(13) 0.64560(12) 0.88105(9) 0.0083(4) Uani 1 1 d U . .
Ti1B Ti 0.41867(13) 0.48052(12) 0.81331(10) 0.0097(4) Uani 1 1 d U . .
W1A W -0.07060(3) 0.83999(3) 0.81732(2) 0.01269(10) Uani 1 1 d U . .
W2A W -0.15722(3) 0.65958(3) 0.80675(2) 0.01325(10) Uani 1 1 d U . .
W3A W -0.11355(3) 0.80663(3) 0.94423(2) 0.01232(10) Uani 1 1 d U . .
W4A W 0.09678(3) 0.79599(3) 0.74658(2) 0.01021(10) Uani 1 1 d U . .
W5A W 0.01045(3) 0.61634(3) 0.73459(2) 0.01099(10) Uani 1 1 d U . .
W6A W -0.03415(3) 0.57988(3) 0.87294(2) 0.01138(10) Uani 1 1 d U . .
W7A W 0.01014(3) 0.72550(3) 1.00926(2) 0.00988(9) Uani 1 1 d U . .
W8A W 0.10106(3) 0.92241(3) 1.02098(2) 0.01187(10) Uani 1 1 d U . .
W9A W 0.14368(3) 0.95553(3) 0.89622(2) 0.01177(10) Uani 1 1 d U . .
W10A W 0.30181(3) 0.78466(3) 0.77201(2) 0.00968(9) Uani 1 1 d U . .
W11A W 0.21571(3) 0.60610(3) 0.76383(2) 0.00922(9) Uani 1 1 d U . .
W12A W 0.17286(3) 0.57366(3) 0.90162(2) 0.00966(9) Uani 1 1 d U . .
W13A W 0.21790(3) 0.72165(3) 1.03729(2) 0.00832(9) Uani 1 1 d U . .
W14A W 0.31021(3) 0.91800(3) 1.04590(2) 0.01111(10) Uani 1 1 d U . .
W15A W 0.35063(3) 0.94605(3) 0.91905(2) 0.01228(10) Uani 1 1 d U . .
W16A W 0.47245(3) 0.82546(3) 0.89179(2) 0.01146(10) Uani 1 1 d U . .
W17A W 0.43105(3) 0.79673(3) 1.02016(2) 0.01126(10) Uani 1 1 d U . .
W1B W 0.15950(3) -0.02747(3) 0.43189(2) 0.01155(10) Uani 1 1 d U . .
W2B W 0.13298(3) 0.11407(3) 0.40051(2) 0.01085(10) Uani 1 1 d U . .
W3B W 0.30414(3) 0.07609(3) 0.37460(2) 0.01018(10) Uani 1 1 d U . .
W4B W 0.13147(3) 0.06324(3) 0.58883(2) 0.01208(10) Uani 1 1 d U . .
W5B W 0.10910(3) 0.20565(3) 0.56044(2) 0.01074(10) Uani 1 1 d U . .
W6B W 0.26568(3) 0.31367(3) 0.49542(2) 0.01011(10) Uani 1 1 d U . .
W7B W 0.43479(3) 0.27608(3) 0.47315(2) 0.00938(9) Uani 1 1 d U . .
W8B W 0.45840(3) 0.11940(3) 0.50621(2) 0.00972(9) Uani 1 1 d U . .
W9B W 0.31686(3) 0.02372(3) 0.56592(2) 0.00996(9) Uani 1 1 d U . .
W10B W 0.23698(3) 0.20496(3) 0.74764(2) 0.01113(10) Uani 1 1 d U . .
W11B W 0.21965(3) 0.35118(3) 0.71937(2) 0.01028(10) Uani 1 1 d U . .
W12B W 0.37328(3) 0.45521(3) 0.65475(2) 0.00964(9) Uani 1 1 d U . .
W13B W 0.54131(3) 0.41552(3) 0.63307(2) 0.00964(9) Uani 1 1 d U . .
W14B W 0.56487(3) 0.25958(3) 0.66651(2) 0.00995(9) Uani 1 1 d U . .
W15B W 0.42175(3) 0.16467(3) 0.72665(2) 0.01000(10) Uani 1 1 d U . .
W16B W 0.43442(3) 0.34341(3) 0.85103(2) 0.01189(10) Uani 1 1 d U . .
W17B W 0.58419(3) 0.43784(3) 0.79447(2) 0.01159(10) Uani 1 1 d U . .

loop_
_atom_site_aniso_label
_atom_site_aniso_U_11
_atom_site_aniso_U_22
_atom_site_aniso_U_33
_atom_site_aniso_U_23
_atom_site_aniso_U_13
_atom_site_aniso_U_12
O1A 0.024(4) 0.024(4) 0.019(4) 0.009(3) 0.003(3) 0.017(4)
O2A 0.013(4) 0.016(4) 0.017(4) 0.003(3) -0.005(3) 0.002(3)
O3A 0.016(4) 0.020(4) 0.019(4) 0.009(3) 0.004(3) 0.011(3)
O4A 0.015(3) 0.014(3) 0.013(3) 0.004(2) -0.001(2) 0.005(2)
O5A 0.007(3) 0.015(3) 0.013(3) 0.005(2) -0.001(2) 0.003(2)
O6A 0.012(3) 0.012(3) 0.012(3) 0.005(2) -0.002(2) 0.006(2)
O7A 0.017(3) 0.014(3) 0.012(3) 0.003(2) 0.001(2) 0.007(2)
O8A 0.010(3) 0.013(3) 0.015(3) 0.002(2) -0.006(2) 0.005(2)
O9A 0.008(3) 0.015(3) 0.017(3) 0.003(2) -0.003(2) 0.003(2)
O10A 0.012(3) 0.012(3) 0.013(3) 0.004(2) 0.000(2) 0.005(2)
O11A 0.011(3) 0.010(3) 0.013(3) 0.004(2) 0.000(2) 0.004(2)
O12A 0.014(3) 0.012(3) 0.012(3) 0.005(2) 0.002(2) 0.005(2)
O13A 0.009(2) 0.012(2) 0.011(2) 0.0054(18) 0.0003(19) 0.0039(18)
O14A 0.020(4) 0.019(4) 0.016(4) 0.010(3) 0.003(3) 0.011(3)
O15A 0.016(4) 0.013(4) 0.016(4) -0.002(3) -0.008(3) 0.004(3)
O16A 0.005(4) 0.013(4) 0.030(4) 0.007(3) -0.006(3) -0.001(3)
O17A 0.010(4) 0.013(4) 0.017(4) 0.006(3) 0.003(3) 0.008(3)
O18A 0.012(4) 0.015(4) 0.016(4) 0.006(3) 0.003(3) 0.006(3)
O19A 0.013(4) 0.010(4) 0.016(4) 0.005(3) 0.002(3) 0.003(3)
O20A 0.012(3) 0.011(3) 0.015(3) 0.004(2) -0.002(2) 0.004(2)
O21A 0.012(3) 0.013(3) 0.012(3) 0.001(2) -0.004(2) 0.003(2)
O22A 0.008(3) 0.010(3) 0.013(3) 0.004(2) 0.001(2) 0.002(2)
O23A 0.012(3) 0.007(2) 0.012(3) 0.002(2) -0.001(2) 0.003(2)
O24A 0.014(3) 0.006(3) 0.013(3) 0.001(2) 0.001(2) 0.008(2)
O25A 0.012(3) 0.011(3) 0.012(3) 0.004(2) 0.000(2) 0.004(2)
O26A 0.013(2) 0.009(2) 0.011(2) 0.0024(19) 0.001(2) 0.004(2)
O27A 0.010(2) 0.009(2) 0.012(2) 0.0048(19) 0.000(2) 0.0019(19)
O28A 0.011(2) 0.007(2) 0.012(2) 0.0023(19) -0.001(2) 0.0038(19)
O29A 0.011(2) 0.007(2) 0.012(2) 0.004(2) 0.004(2) 0.003(2)
O30A 0.015(3) 0.006(2) 0.013(2) 0.000(2) 0.002(2) 0.003(2)
O31A 0.009(2) 0.005(2) 0.015(2) 0.003(2) -0.001(2) 0.003(2)
O32A 0.009(2) 0.008(2) 0.013(2) 0.003(2) 0.001(2) 0.002(2)
O33A 0.013(3) 0.007(3) 0.015(3) 0.002(2) -0.001(2) 0.002(2)
O34A 0.015(3) 0.004(2) 0.016(3) 0.004(2) -0.001(2) 0.003(2)
O35A 0.014(4) 0.018(4) 0.020(4) 0.010(3) 0.001(3) 0.005(3)
O36A 0.019(4) 0.009(4) 0.012(4) 0.001(3) 0.005(3) 0.010(3)
O37A 0.013(4) 0.009(4) 0.021(4) 0.005(3) 0.000(3) 0.001(3)
O38A 0.008(4) 0.011(4) 0.013(4) 0.003(3) -0.003(3) 0.002(3)
O39A 0.018(4) 0.011(4) 0.015(4) 0.005(3) -0.001(3) 0.005(3)
O40A 0.016(4) 0.010(4) 0.018(4) 0.005(3) 0.003(3) 0.004(3)
O41A 0.012(3) 0.005(3) 0.014(3) 0.004(2) 0.005(2) 0.002(2)
O42A 0.013(3) 0.006(2) 0.012(3) 0.004(2) 0.002(2) 0.001(2)
O43A 0.008(3) 0.004(3) 0.011(3) 0.002(2) 0.003(2) 0.003(2)
O44A 0.007(2) 0.007(2) 0.013(3) 0.003(2) 0.000(2) 0.002(2)
O45A 0.011(3) 0.007(3) 0.015(3) 0.001(2) 0.000(2) 0.003(2)
O46A 0.009(3) 0.006(2) 0.015(3) 0.003(2) 0.001(2) 0.003(2)
O47A 0.010(2) 0.006(2) 0.011(2) 0.0012(19) 0.001(2) 0.0026(19)
O48A 0.009(2) 0.004(2) 0.011(2) 0.0018(19) 0.001(2) 0.0015(19)
O49A 0.011(2) 0.004(2) 0.015(2) 0.0025(19) -0.001(2) 0.0041(19)
O50A 0.010(3) 0.006(2) 0.014(3) 0.003(2) 0.002(2) 0.004(2)
O51A 0.012(2) 0.007(2) 0.011(2) 0.003(2) 0.003(2) 0.005(2)
O52A 0.010(2) 0.008(2) 0.012(2) 0.002(2) -0.001(2) 0.001(2)
O53A 0.009(3) 0.007(2) 0.013(3) 0.003(2) 0.000(2) 0.001(2)
O54A 0.013(3) 0.006(2) 0.012(3) 0.001(2) -0.002(2) 0.003(2)
O55A 0.009(3) 0.006(2) 0.014(3) 0.003(2) 0.000(2) 0.002(2)
O56A 0.011(2) 0.007(2) 0.013(2) 0.0021(18) -0.0012(19) 0.0030(18)
O57A 0.005(4) 0.016(4) 0.017(4) 0.007(3) 0.002(3) 0.000(3)
O58A 0.009(4) 0.007(4) 0.012(4) 0.003(3) 0.002(3) 0.005(3)
O59A 0.012(3) 0.010(2) 0.014(3) 0.003(2) 0.001(2) 0.005(2)
O60A 0.009(3) 0.007(2) 0.013(3) 0.005(2) -0.002(2) 0.003(2)
O61A 0.009(3) 0.010(3) 0.013(3) 0.004(2) 0.001(2) 0.002(2)
O1B 0.007(4) 0.007(4) 0.020(4) 0.001(3) -0.001(3) -0.004(3)
O2B 0.016(4) 0.017(4) 0.019(4) 0.009(3) 0.000(3) 0.006(3)
O3B 0.013(4) 0.009(4) 0.010(4) -0.004(3) 0.002(3) 0.004(3)
O4B 0.012(3) 0.007(3) 0.014(3) 0.002(2) 0.002(2) -0.002(2)
O5B 0.009(3) 0.010(3) 0.014(3) 0.003(2) 0.003(2) 0.000(2)
O6B 0.014(3) 0.007(3) 0.013(3) 0.000(2) 0.001(2) 0.003(2)
O7B 0.012(3) 0.007(3) 0.013(3) 0.002(2) 0.002(2) 0.003(2)
O8B 0.011(3) 0.009(3) 0.014(3) 0.001(2) -0.001(2) 0.004(2)
O9B 0.012(3) 0.008(3) 0.015(3) 0.001(2) 0.000(2) 0.003(2)
O10B 0.009(3) 0.008(3) 0.015(3) 0.002(2) 0.002(2) 0.004(2)
O11B 0.010(3) 0.009(3) 0.013(3) 0.000(2) 0.003(2) 0.004(2)
O12B 0.009(3) 0.009(3) 0.015(3) 0.002(2) 0.001(2) 0.006(2)
O13B 0.011(2) 0.008(2) 0.011(2) 0.0016(18) 0.0002(19) 0.0017(18)
O14B 0.018(4) 0.011(4) 0.015(4) 0.003(3) 0.006(3) 0.005(3)
O15B 0.006(4) 0.013(4) 0.014(4) -0.002(3) -0.003(3) 0.002(3)
O16B 0.014(4) 0.014(4) 0.019(4) 0.011(3) 0.001(3) 0.004(3)
O17B 0.015(4) 0.008(4) 0.018(4) 0.001(3) 0.004(3) 0.005(3)
O18B 0.012(4) 0.013(4) 0.017(4) 0.004(3) 0.004(3) 0.008(3)
O19B 0.013(4) 0.012(4) 0.015(4) 0.005(3) 0.002(3) 0.002(3)
O20B 0.011(3) 0.009(3) 0.017(3) 0.005(2) 0.001(2) 0.002(2)
O21B 0.013(3) 0.009(2) 0.015(3) 0.006(2) 0.003(2) 0.006(2)
O22B 0.011(3) 0.010(3) 0.015(3) 0.006(2) 0.000(2) 0.004(2)
O23B 0.011(3) 0.007(2) 0.014(3) 0.002(2) 0.003(2) 0.004(2)
O24B 0.008(3) 0.010(3) 0.015(3) 0.004(2) 0.002(2) 0.004(2)
O25B 0.010(3) 0.010(3) 0.011(2) 0.003(2) 0.004(2) 0.004(2)
O26B 0.009(2) 0.008(2) 0.013(2) 0.001(2) 0.001(2) 0.0028(19)
O27B 0.011(2) 0.008(2) 0.014(2) 0.0031(19) 0.000(2) 0.0058(19)
O28B 0.008(2) 0.009(2) 0.012(2) 0.0025(19) 0.003(2) 0.0054(19)
O29B 0.014(3) 0.008(2) 0.013(2) 0.002(2) 0.002(2) 0.003(2)
O30B 0.012(3) 0.010(2) 0.013(2) 0.003(2) 0.001(2) 0.002(2)
O31B 0.013(2) 0.008(2) 0.013(2) 0.005(2) 0.001(2) 0.002(2)
O32B 0.011(2) 0.008(2) 0.011(2) 0.003(2) 0.002(2) 0.004(2)
O33B 0.009(3) 0.007(2) 0.013(3) 0.003(2) 0.004(2) 0.003(2)
O34B 0.010(3) 0.010(3) 0.013(3) 0.004(2) 0.001(2) 0.003(2)
O35B 0.013(4) 0.013(4) 0.019(4) 0.008(3) 0.003(3) 0.002(3)
O36B 0.013(4) 0.013(4) 0.024(4) 0.008(3) 0.005(3) 0.008(3)
O37B 0.018(4) 0.012(4) 0.019(4) 0.001(3) -0.002(3) 0.010(3)
O38B 0.014(4) 0.016(4) 0.019(4) 0.006(3) 0.002(3) 0.002(3)
O39B 0.015(4) 0.018(4) 0.014(4) -0.001(3) -0.003(3) 0.010(3)
O40B 0.020(4) 0.016(4) 0.017(4) 0.010(3) 0.006(3) 0.010(3)
O41B 0.014(3) 0.009(3) 0.014(3) 0.003(2) 0.004(2) 0.004(2)
O42B 0.012(3) 0.007(2) 0.015(3) 0.005(2) 0.001(2) 0.005(2)
O43B 0.011(3) 0.010(3) 0.013(3) 0.006(2) 0.001(2) 0.003(2)
O44B 0.013(3) 0.010(2) 0.013(2) 0.005(2) 0.001(2) 0.005(2)
O45B 0.015(3) 0.011(3) 0.015(3) 0.005(2) 0.002(2) 0.008(2)
O46B 0.015(3) 0.009(3) 0.013(3) 0.004(2) 0.003(2) 0.006(2)
O47B 0.012(2) 0.008(2) 0.011(2) 0.0012(19) 0.003(2) 0.0061(19)
O48B 0.010(2) 0.007(2) 0.011(2) 0.0039(19) 0.001(2) 0.0054(19)
O49B 0.010(2) 0.008(2) 0.012(2) 0.0049(19) 0.002(2) 0.0066(19)
O50B 0.016(3) 0.008(3) 0.012(3) 0.004(2) 0.002(2) 0.006(2)
O51B 0.013(3) 0.011(2) 0.012(2) 0.001(2) 0.001(2) 0.006(2)
O52B 0.012(2) 0.009(2) 0.012(2) 0.003(2) 0.001(2) 0.004(2)
O53B 0.010(3) 0.009(3) 0.011(3) 0.003(2) 0.003(2) 0.005(2)
O54B 0.013(3) 0.008(3) 0.013(3) 0.004(2) 0.002(2) 0.006(2)
O55B 0.015(3) 0.012(3) 0.011(3) 0.004(2) 0.001(2) 0.009(2)
O56B 0.013(2) 0.009(2) 0.012(2) 0.0025(18) 0.0016(19) 0.0065(18)
O57B 0.019(4) 0.015(4) 0.009(4) 0.001(3) -0.005(3) 0.005(3)
O58B 0.015(4) 0.009(4) 0.016(4) 0.002(3) -0.001(3) 0.003(3)
O59B 0.020(3) 0.013(3) 0.012(2) 0.005(2) 0.004(2) 0.011(2)
O60B 0.017(3) 0.013(3) 0.015(3) 0.004(2) 0.003(2) 0.008(2)
O61B 0.018(3) 0.012(3) 0.014(3) 0.005(2) -0.003(2) 0.008(2)
O1S 0.019(5) 0.016(5) 0.025(5) 0.006(4) 0.008(4) 0.010(4)
O2S 0.031(5) 0.020(4) 0.031(5) 0.006(4) 0.005(4) 0.015(4)
O3S 0.028(4) 0.019(4) 0.028(4) 0.004(3) -0.007(4) 0.008(3)
O4S 0.029(5) 0.026(5) 0.028(5) 0.015(4) 0.004(4) 0.012(4)
O5S 0.026(5) 0.018(5) 0.023(5) 0.007(4) 0.007(4) 0.005(4)
O6S 0.025(5) 0.025(5) 0.031(5) 0.007(4) 0.001(4) 0.012(4)
O7S 0.024(5) 0.020(5) 0.032(5) 0.005(4) 0.009(4) 0.017(4)
O8S 0.019(4) 0.024(4) 0.025(4) 0.009(3) -0.003(3) 0.014(3)
O9S 0.031(5) 0.019(5) 0.030(5) 0.006(4) 0.002(4) 0.014(4)
O10S 0.036(5) 0.029(5) 0.031(5) 0.015(4) 0.003(4) 0.009(4)
O11S 0.028(5) 0.036(5) 0.044(5) 0.020(4) 0.005(4) 0.011(4)
O12S 0.027(5) 0.021(5) 0.030(5) 0.010(4) 0.010(4) 0.014(4)
O13S 0.037(5) 0.016(4) 0.017(4) 0.002(3) 0.006(4) 0.007(4)
O14S 0.025(4) 0.038(4) 0.035(4) 0.013(4) 0.008(3) 0.011(3)
O15S 0.029(5) 0.031(5) 0.032(5) 0.015(4) 0.004(4) 0.015(4)
O16S 0.034(6) 0.031(6) 0.047(6) 0.021(5) 0.000(5) 0.008(5)
O17S 0.027(6) 0.037(7) 0.055(8) 0.019(6) 0.004(5) 0.016(5)
O18S 0.034(6) 0.028(6) 0.031(6) 0.004(5) 0.011(5) 0.009(5)
O19S 0.029(5) 0.031(5) 0.040(5) 0.013(4) 0.005(4) 0.008(4)
O20S 0.059(6) 0.031(5) 0.022(5) 0.000(4) 0.006(5) 0.026(5)
O21S 0.025(4) 0.028(4) 0.029(4) 0.011(3) 0.008(3) 0.013(3)
O22S 0.037(6) 0.032(5) 0.029(5) 0.004(4) -0.010(4) 0.013(5)
O23S 0.028(5) 0.042(5) 0.035(5) 0.020(4) 0.006(4) 0.020(4)
O24S 0.029(6) 0.048(7) 0.041(6) 0.018(5) 0.009(5) 0.016(5)
O25S 0.057(9) 0.037(8) 0.051(8) 0.006(6) -0.004(7) 0.030(7)
O26S 0.033(5) 0.022(5) 0.046(5) 0.006(4) 0.015(4) 0.010(4)
O27S 0.035(5) 0.035(5) 0.044(5) 0.002(4) 0.006(4) 0.021(4)
O28S 0.053(6) 0.022(5) 0.044(5) 0.005(4) -0.015(5) 0.013(4)
O29S 0.030(6) 0.038(7) 0.043(7) 0.018(5) 0.004(5) 0.013(5)
O30S 0.033(7) 0.027(7) 0.050(8) -0.014(6) 0.009(6) 0.011(5)
O31S 0.050(8) 0.031(7) 0.074(10) 0.013(7) 0.018(7) 0.014(6)
O32S 0.032(5) 0.057(6) 0.039(5) 0.003(5) 0.006(4) 0.006(5)
O33S 0.102(13) 0.079(12) 0.045(9) 0.046(9) -0.015(9) -0.021(10)
O34S 0.071(8) 0.150(12) 0.092(9) 0.101(9) 0.052(7) 0.070(8)
O35S 0.045(7) 0.041(7) 0.072(9) 0.022(7) 0.003(6) 0.017(6)
O36S 0.039(6) 0.048(7) 0.063(7) -0.005(6) 0.018(6) 0.018(6)
O37S 0.050(7) 0.054(7) 0.050(6) 0.017(6) 0.017(5) 0.016(6)
O38S 0.039(5) 0.056(6) 0.054(6) 0.005(5) 0.005(5) 0.012(5)
O39S 0.035(7) 0.040(8) 0.106(11) -0.012(8) 0.013(7) 0.006(6)
O40S 0.122(11) 0.173(13) 0.100(10) 0.085(10) 0.062(9) 0.100(10)
O41S 0.22(2) 0.083(12) 0.026(7) 0.002(7) -0.003(10) 0.126(15)
O42S 0.043(10) 0.057(11) 0.120(16) 0.022(11) -0.010(10) -0.016(8)
O43S 0.053(6) 0.037(6) 0.048(6) -0.001(5) -0.003(5) 0.016(5)
O44S 0.055(10) 0.112(15) 0.089(12) 0.085(12) 0.011(8) 0.024(10)
O45S 0.070(7) 0.037(6) 0.060(7) -0.002(5) -0.016(6) 0.020(6)
O46S 0.088(8) 0.158(11) 0.103(8) 0.095(8) 0.055(7) 0.082(8)
O47S 0.047(7) 0.062(7) 0.085(8) 0.044(6) 0.003(6) -0.002(6)
O48S 0.083(16) 0.23(3) 0.113(19) -0.078(19) 0.073(15) -0.074(17)
O49S 0.17(3) 0.20(3) 0.049(12) -0.014(15) 0.020(14) 0.09(2)
O50S 0.118(9) 0.166(11) 0.099(9) 0.086(9) 0.061(8) 0.109(9)
O1X 0.013(2) 0.009(2) 0.014(2) 0.003(2) -0.002(2) 0.004(2)
P1A 0.0081(14) 0.0081(14) 0.0086(13) 0.0016(11) -0.0007(11) 0.0030(11)
P2A 0.0109(14) 0.0033(13) 0.0070(13) 0.0006(11) 0.0005(11) 0.0027(11)
P1B 0.0085(14) 0.0061(14) 0.0090(13) 0.0015(11) 0.0008(11) 0.0034(11)
P2B 0.0088(14) 0.0069(14) 0.0092(13) 0.0021(11) 0.0007(11) 0.0045(11)
Ti1A 0.0106(10) 0.0032(9) 0.0112(10) 0.0013(8) 0.0007(8) 0.0044(8)
Ti1B 0.0121(10) 0.0056(10) 0.0118(10) 0.0020(8) 0.0010(8) 0.0055(8)
W1A 0.0142(2) 0.0147(3) 0.0133(2) 0.0070(2) 0.00210(19) 0.0091(2)
W2A 0.0081(2) 0.0114(2) 0.0159(2) 0.0025(2) -0.00237(18) 0.00227(19)
W3A 0.0112(2) 0.0154(3) 0.0140(2) 0.0071(2) 0.00298(18) 0.0080(2)
W4A 0.0117(2) 0.0095(2) 0.0095(2) 0.00302(18) 0.00019(17) 0.00515(19)
W5A 0.0111(2) 0.0078(2) 0.0104(2) 0.00063(18) -0.00205(18) 0.00298(19)
W6A 0.0091(2) 0.0073(2) 0.0140(2) 0.00306(19) -0.00115(18) 0.00037(18)
W7A 0.0086(2) 0.0094(2) 0.0113(2) 0.00468(19) 0.00065(17) 0.00260(18)
W8A 0.0166(2) 0.0074(2) 0.0104(2) 0.00249(19) 0.00162(18) 0.0044(2)
W9A 0.0178(3) 0.0057(2) 0.0119(2) 0.00366(19) 0.00244(19) 0.00449(19)
W10A 0.0103(2) 0.0080(2) 0.0111(2) 0.00410(18) 0.00202(17) 0.00351(18)
W11A 0.0103(2) 0.0054(2) 0.0100(2) 0.00106(18) 0.00030(17) 0.00293(18)
W12A 0.0108(2) 0.0042(2) 0.0120(2) 0.00239(18) 0.00064(18) 0.00158(18)
W13A 0.0091(2) 0.0059(2) 0.0096(2) 0.00294(18) 0.00044(17) 0.00268(18)
W14A 0.0147(2) 0.0043(2) 0.0103(2) 0.00138(18) -0.00177(18) 0.00116(19)
W15A 0.0163(2) 0.0039(2) 0.0138(2) 0.00229(19) 0.00385(19) 0.00160(19)
W16A 0.0084(2) 0.0101(2) 0.0141(2) 0.00503(19) 0.00148(18) 0.00143(19)
W17A 0.0083(2) 0.0117(2) 0.0121(2) 0.00483(19) -0.00072(17) 0.00217(19)
W1B 0.0101(2) 0.0069(2) 0.0140(2) 0.00173(19) -0.00029(18) 0.00175(19)
W2B 0.0092(2) 0.0099(2) 0.0113(2) 0.00246(19) -0.00095(17) 0.00340(19)
W3B 0.0102(2) 0.0073(2) 0.0101(2) 0.00108(18) 0.00123(17) 0.00251(18)
W4B 0.0097(2) 0.0082(2) 0.0176(2) 0.0043(2) 0.00454(19) 0.00302(19)
W5B 0.0089(2) 0.0102(2) 0.0125(2) 0.00286(19) 0.00128(18) 0.00473(19)
W6B 0.0114(2) 0.0084(2) 0.0115(2) 0.00406(19) 0.00081(18) 0.00491(19)
W7B 0.0102(2) 0.0060(2) 0.0107(2) 0.00246(18) 0.00141(17) 0.00263(18)
W8B 0.0092(2) 0.0072(2) 0.0126(2) 0.00254(18) 0.00159(17) 0.00437(18)
W9B 0.0110(2) 0.0062(2) 0.0123(2) 0.00286(18) 0.00124(18) 0.00377(18)
W10B 0.0122(2) 0.0090(2) 0.0145(2) 0.00545(19) 0.00436(18) 0.00563(19)
W11B 0.0109(2) 0.0087(2) 0.0126(2) 0.00354(19) 0.00255(18) 0.00604(19)
W12B 0.0111(2) 0.0062(2) 0.0117(2) 0.00282(18) 0.00048(18) 0.00451(18)
W13B 0.0095(2) 0.0063(2) 0.0115(2) 0.00221(18) 0.00047(17) 0.00259(18)
W14B 0.0090(2) 0.0069(2) 0.0132(2) 0.00237(18) -0.00031(18) 0.00415(18)
W15B 0.0127(2) 0.0082(2) 0.0108(2) 0.00333(19) 0.00118(18) 0.00662(19)
W16B 0.0164(2) 0.0103(2) 0.0098(2) 0.00280(19) 0.00153(18) 0.0074(2)
W17B 0.0117(2) 0.0083(2) 0.0122(2) 0.00201(19) -0.00184(18) 0.00354(19)

loop_
_atom_type_symbol
_atom_type_description
_atom_type_scat_dispersion_real
_atom_type_scat_dispersion_imag
_atom_type_scat_source
O O 0.0106 0.0060 'International Tables Vol C Tables 4.2.6.8 and 6.1.1.4'
P P 0.1023 0.0942 'International Tables Vol C Tables 4.2.6.8 and 6.1.1.4'
Ti Ti 0.2776 0.4457 'International Tables Vol C Tables 4.2.6.8 and 6.1.1.4'
W W -0.8490 6.8722 'International Tables Vol C Tables 4.2.6.8 and 6.1.1.4'
H H 0.0000 0.0000 'International Tables Vol C Tables 4.2.6.8 and 6.1.1.4'

loop_
_geom_angle_atom_site_label_1
_geom_angle_atom_site_label_2
_geom_angle_atom_site_label_3
_geom_angle
_geom_angle_site_symmetry_1
_geom_angle_site_symmetry_3
_geom_angle_publ_flag
W1A O4A W2A 123.9(4) . . ?
W3A O5A W2A 122.8(4) . . ?
W3A O6A W1A 122.5(4) . . ?
W1A O7A W4A 149.2(5) . . ?
W2A O8A W5A 151.6(5) . . ?
W2A O9A W6A 149.0(5) . . ?
W3A O10A W7A 153.2(5) . . ?
W8A O11A W3A 151.6(5) . . ?
W1A O12A W9A 151.3(5) . . ?
P1A O13A W1A 124.4(5) . . ?
P1A O13A W3A 125.8(4) . . ?
W1A O13A W3A 91.4(3) . . ?
P1A O13A W2A 123.7(5) . . ?
W1A O13A W2A 90.6(3) . . ?
W3A O13A W2A 90.5(3) . . ?
W4A O20A W5A 122.2(4) . . ?
W6A O21A W5A 154.3(5) . . ?
W7A O22A W6A 122.8(4) . . ?
W8A O23A W7A 149.9(5) . . ?
W9A O24A W8A 123.0(4) . . ?
W4A O25A W9A 154.5(5) . . ?
P1A O26A W4A 129.0(5) . . ?
P1A O26A W5A 128.8(5) . . ?
W4A O26A W5A 89.7(3) . . ?
P1A O27A W6A 128.6(5) . . ?
P1A O27A W7A 127.3(5) . . ?
W6A O27A W7A 90.5(3) . . ?
P1A O28A W9A 128.2(5) . . ?
P1A O28A W8A 127.6(5) . . ?
W9A O28A W8A 89.9(3) . . ?
W4A O29A W10A 162.0(5) . . ?
W5A O30A W11A 161.5(5) . . ?
W6A O31A W12A 160.8(5) . . ?
W7A O32A W13A 163.2(5) . . ?
W14A O33A W8A 163.6(5) . . ?
W9A O34A W15A 163.4(5) . . ?
W10A O41A W11A 122.4(4) . . ?
W11A O42A W12A 147.5(5) . . ?
W13A O43A W12A 123.4(4) . . ?
W13A O44A W14A 155.3(5) . . ?
W14A O45A W15A 122.4(4) . . ?
W15A O46A W10A 151.1(5) . . ?
P2A O47A W10A 128.3(5) . . ?
P2A O47A W11A 126.9(5) . . ?
W10A O47A W11A 90.7(3) . . ?
P2A O48A W13A 127.5(5) . . ?
P2A O48A W12A 126.5(4) . . ?
W13A O48A W12A 90.8(3) . . ?
P2A O49A W14A 130.2(5) . . ?
P2A O49A W15A 128.1(5) . . ?
W14A O49A W15A 90.1(3) . . ?
W10A O50A W16A 151.5(5) . . ?
W11A O51A Ti1A 147.7(5) . . ?
W12A O52A Ti1A 150.7(5) . . ?
W17A O53A W13A 148.8(5) . . ?
W17A O54A W14A 150.9(5) . . ?
W16A O55A W15A 152.5(5) . . ?
P2A O56A Ti1A 123.3(5) . . ?
P2A O56A W17A 123.5(5) . . ?
Ti1A O56A W17A 94.6(3) . . ?
P2A O56A W16A 124.0(4) . . ?
Ti1A O56A W16A 92.0(3) . . ?
W17A O56A W16A 90.4(3) . . ?
W16A O59A Ti1A 118.4(4) . . ?
W17A O60A Ti1A 117.7(4) . . ?
W16A O61A W17A 123.8(4) . . ?
W1B O4B W2B 124.5(4) . . ?
W3B O5B W2B 122.5(4) . . ?
W1B O6B W3B 120.9(4) . . ?
W1B O7B W4B 152.5(5) . . ?
W2B O8B W5B 152.4(5) . . ?
W2B O9B W6B 148.2(5) . . ?
W3B O10B W7B 151.7(5) . . ?
W3B O11B W8B 150.1(5) . . ?
W1B O12B W9B 152.9(5) . . ?
P1B O13B W1B 125.6(4) . . ?
P1B O13B W3B 123.9(5) . . ?
W1B O13B W3B 91.8(3) . . ?
P1B O13B W2B 123.4(4) . . ?
W1B O13B W2B 90.8(3) . . ?
W3B O13B W2B 91.5(3) . . ?
W5B O20B W4B 122.6(4) . . ?
W6B O21B W5B 154.4(5) . . ?
W7B O22B W6B 121.7(4) . . ?
W7B O23B W8B 151.1(5) . . ?
W8B O24B W9B 122.6(4) . . ?
W9B O25B W4B 152.6(5) . . ?
P1B O26B W5B 129.7(5) . . ?
P1B O26B W4B 128.8(5) . . ?
W5B O26B W4B 89.3(3) . . ?
P1B O27B W7B 128.7(5) . . ?
P1B O27B W6B 127.5(5) . . ?
W7B O27B W6B 90.9(3) . . ?
P1B O28B W9B 128.2(5) . . ?
P1B O28B W8B 127.1(5) . . ?
W9B O28B W8B 91.2(3) . . ?
W10B O29B W4B 162.3(5) . . ?
W5B O30B W11B 163.0(5) . . ?
W6B O31B W12B 161.1(5) . . ?
W7B O32B W13B 163.4(5) . . ?
W14B O33B W8B 162.8(5) . . ?
W9B O34B W15B 161.5(5) . . ?
W10B O41B W11B 122.0(4) . . ?
W11B O42B W12B 146.4(5) . . ?
W13B O43B W12B 122.6(4) . . ?
W14B O44B W13B 149.6(5) . . ?
W15B O45B W14B 123.1(4) . . ?
W10B O46B W15B 151.6(5) . . ?
P2B O47B W11B 126.7(5) . . ?
P2B O47B W10B 128.2(5) . . ?
W11B O47B W10B 91.0(3) . . ?
P2B O48B W13B 127.8(4) . . ?
P2B O48B W12B 126.4(4) . . ?
W13B O48B W12B 91.2(3) . . ?
P2B O49B W15B 128.0(5) . . ?
P2B O49B W14B 128.4(5) . . ?
W15B O49B W14B 89.6(3) . . ?
W16B O50B W10B 153.0(5) . . ?
W11B O51B Ti1B 148.3(5) . . ?
W12B O52B Ti1B 150.9(5) . . ?
W13B O53B W17B 150.1(5) . . ?
W17B O54B W14B 153.3(5) . . ?
W15B O55B W16B 150.9(5) . . ?
P2B O56B Ti1B 125.4(4) . . ?
P2B O56B W16B 124.0(5) . . ?
Ti1B O56B W16B 91.2(3) . . ?
P2B O56B W17B 123.7(4) . . ?
Ti1B O56B W17B 92.0(3) . . ?
W16B O56B W17B 90.6(3) . . ?
W16B O59B Ti1B 120.1(4) . . ?
W17B O60B Ti1B 118.7(5) . . ?
W17B O61B W16B 122.4(4) . . ?
Ti1B O1X Ti1A 152.1(5) . . ?
O26A P1A O27A 111.2(5) . . ?
O26A P1A O28A 111.5(5) . . ?
O27A P1A O28A 112.0(5) . . ?
O26A P1A O13A 107.6(5) . . ?
O27A P1A O13A 107.5(5) . . ?
O28A P1A O13A 106.7(5) . . ?
O49A P2A O48A 111.0(5) . . ?
O49A P2A O47A 111.6(5) . . ?
O48A P2A O47A 111.7(5) . . ?
O49A P2A O56A 107.2(5) . . ?
O48A P2A O56A 107.8(4) . . ?
O47A P2A O56A 107.4(5) . . ?
O26B P1B O27B 112.4(5) . . ?
O26B P1B O28B 111.3(5) . . ?
O27B P1B O28B 111.8(5) . . ?
O26B P1B O13B 106.2(5) . . ?
O27B P1B O13B 108.1(5) . . ?
O28B P1B O13B 106.7(5) . . ?
O49B P2B O47B 111.1(5) . . ?
O49B P2B O48B 111.1(5) . . ?
O47B P2B O48B 111.9(5) . . ?
O49B P2B O56B 108.6(4) . . ?
O47B P2B O56B 107.0(5) . . ?
O48B P2B O56B 107.0(5) . . ?
O1X Ti1A O51A 102.1(4) . . ?
O1X Ti1A O52A 100.7(4) . . ?
O51A Ti1A O52A 88.0(4) . . ?
O1X Ti1A O59A 99.1(4) . . ?
O51A Ti1A O59A 90.1(4) . . ?
O52A Ti1A O59A 160.0(4) . . ?
O1X Ti1A O60A 94.8(4) . . ?
O51A Ti1A O60A 163.1(3) . . ?
O52A Ti1A O60A 88.5(3) . . ?
O59A Ti1A O60A 87.6(4) . . ?
O1X Ti1A O56A 168.1(4) . . ?
O51A Ti1A O56A 88.6(3) . . ?
O52A Ti1A O56A 84.6(3) . . ?
O59A Ti1A O56A 75.5(3) . . ?
O60A Ti1A O56A 74.6(3) . . ?
O1X Ti1B O52B 99.4(4) . . ?
O1X Ti1B O51B 103.4(4) . . ?
O52B Ti1B O51B 86.4(4) . . ?
O1X Ti1B O60B 94.9(4) . . ?
O52B Ti1B O60B 91.7(4) . . ?
O51B Ti1B O60B 161.7(4) . . ?
O1X Ti1B O59B 100.1(4) . . ?
O52B Ti1B O59B 160.5(4) . . ?
O51B Ti1B O59B 87.6(4) . . ?
O60B Ti1B O59B 88.2(4) . . ?
O1X Ti1B O56B 169.2(4) . . ?
O52B Ti1B O56B 86.5(3) . . ?
O51B Ti1B O56B 85.9(3) . . ?
O60B Ti1B O56B 75.8(3) . . ?
O59B Ti1B O56B 74.5(3) . . ?
O1X Ti1B W16B 128.5(3) . . ?
O52B Ti1B W16B 131.9(3) . . ?
O51B Ti1B W16B 86.2(3) . . ?
O60B Ti1B W16B 81.6(3) . . ?
O59B Ti1B W16B 28.9(2) . . ?
O56B Ti1B W16B 45.6(2) . . ?
O1A W1A O7A 104.1(4) . . ?
O1A W1A O12A 104.2(4) . . ?
O7A W1A O12A 87.9(4) . . ?
O1A W1A O4A 99.1(4) . . ?
O7A W1A O4A 89.9(4) . . ?
O12A W1A O4A 156.5(3) . . ?
O1A W1A O6A 98.4(4) . . ?
O7A W1A O6A 157.4(3) . . ?
O12A W1A O6A 88.3(4) . . ?
O4A W1A O6A 84.7(4) . . ?
O1A W1A O13A 168.6(4) . . ?
O7A W1A O13A 84.5(3) . . ?
O12A W1A O13A 83.3(3) . . ?
O4A W1A O13A 73.2(3) . . ?
O6A W1A O13A 72.9(3) . . ?
O2A W2A O8A 101.7(4) . . ?
O2A W2A O9A 103.6(4) . . ?
O8A W2A O9A 88.1(4) . . ?
O2A W2A O4A 100.8(4) . . ?
O8A W2A O4A 90.4(4) . . ?
O9A W2A O4A 155.4(4) . . ?
O2A W2A O5A 101.2(4) . . ?
O8A W2A O5A 157.1(4) . . ?
O9A W2A O5A 87.0(4) . . ?
O4A W2A O5A 84.8(4) . . ?
O2A W2A O13A 170.8(4) . . ?
O8A W2A O13A 84.5(3) . . ?
O9A W2A O13A 83.2(3) . . ?
O4A W2A O13A 72.2(3) . . ?
O5A W2A O13A 72.7(3) . . ?
O3A W3A O10A 103.2(4) . . ?
O3A W3A O5A 99.3(4) . . ?
O10A W3A O5A 89.5(4) . . ?
O3A W3A O6A 100.7(4) . . ?
O10A W3A O6A 156.1(4) . . ?
O5A W3A O6A 87.7(4) . . ?
O3A W3A O11A 103.6(4) . . ?
O10A W3A O11A 84.7(4) . . ?
O5A W3A O11A 157.1(4) . . ?
O6A W3A O11A 88.7(4) . . ?
O3A W3A O13A 170.8(4) . . ?
O10A W3A O13A 83.2(3) . . ?
O5A W3A O13A 73.9(3) . . ?
O6A W3A O13A 73.2(3) . . ?
O11A W3A O13A 83.4(3) . . ?
O14A W4A O25A 102.6(4) . . ?
O14A W4A O29A 99.8(4) . . ?
O25A W4A O29A 92.6(4) . . ?
O14A W4A O20A 99.5(4) . . ?
O25A W4A O20A 156.8(4) . . ?
O29A W4A O20A 90.5(4) . . ?
O14A W4A O7A 95.9(4) . . ?
O25A W4A O7A 85.4(4) . . ?
O29A W4A O7A 164.2(3) . . ?
O20A W4A O7A 85.4(4) . . ?
O14A W4A O26A 172.6(4) . . ?
O25A W4A O26A 83.4(3) . . ?
O29A W4A O26A 84.1(3) . . ?
O20A W4A O26A 74.0(3) . . ?
O7A W4A O26A 80.1(3) . . ?
O15A W5A O30A 100.7(4) . . ?
O15A W5A O21A 101.7(4) . . ?
O30A W5A O21A 90.1(4) . . ?
O15A W5A O20A 101.0(4) . . ?
O30A W5A O20A 92.5(4) . . ?
O21A W5A O20A 156.2(4) . . ?
O15A W5A O8A 96.0(4) . . ?
O30A W5A O8A 163.0(4) . . ?
O21A W5A O8A 83.4(4) . . ?
O20A W5A O8A 87.4(4) . . ?
O15A W5A O26A 173.1(3) . . ?
O30A W5A O26A 83.5(3) . . ?
O21A W5A O26A 83.6(3) . . ?
O20A W5A O26A 73.2(3) . . ?
O8A W5A O26A 80.2(3) . . ?
O16A W6A O31A 100.2(4) . . ?
O16A W6A O21A 101.7(4) . . ?
O31A W6A O21A 91.0(4) . . ?
O16A W6A O22A 100.5(4) . . ?
O31A W6A O22A 89.9(3) . . ?
O21A W6A O22A 157.3(4) . . ?
O16A W6A O9A 96.3(4) . . ?
O31A W6A O9A 163.4(4) . . ?
O21A W6A O9A 86.1(4) . . ?
O22A W6A O9A 86.6(3) . . ?
O16A W6A O27A 173.0(4) . . ?
O31A W6A O27A 83.0(3) . . ?
O21A W6A O27A 84.5(3) . . ?
O22A W6A O27A 73.2(3) . . ?
O9A W6A O27A 80.5(3) . . ?
O17A W7A O22A 100.1(4) . . ?
O17A W7A O32A 99.1(4) . . ?
O22A W7A O32A 90.8(4) . . ?
O17A W7A O23A 102.2(4) . . ?
O22A W7A O23A 157.6(3) . . ?
O32A W7A O23A 87.5(4) . . ?
O17A W7A O10A 97.9(4) . . ?
O22A W7A O10A 89.6(4) . . ?
O32A W7A O10A 162.6(4) . . ?
O23A W7A O10A 85.6(4) . . ?
O17A W7A O27A 173.4(4) . . ?
O22A W7A O27A 73.3(3) . . ?
O32A W7A O27A 82.0(3) . . ?
O23A W7A O27A 84.3(3) . . ?
O10A W7A O27A 81.5(3) . . ?
O18A W8A O11A 100.7(4) . . ?
O18A W8A O24A 102.1(4) . . ?
O11A W8A O24A 92.2(4) . . ?
O18A W8A O23A 101.0(4) . . ?
O11A W8A O23A 87.5(4) . . ?
O24A W8A O23A 156.5(3) . . ?
O18A W8A O33A 96.6(4) . . ?
O11A W8A O33A 162.4(4) . . ?
O24A W8A O33A 87.0(3) . . ?
O23A W8A O33A 86.3(3) . . ?
O18A W8A O28A 174.5(4) . . ?
O11A W8A O28A 82.5(3) . . ?
O24A W8A O28A 73.1(3) . . ?
O23A W8A O28A 83.6(3) . . ?
O33A W8A O28A 80.5(3) . . ?
O19A W9A O34A 99.5(4) . . ?
O19A W9A O24A 99.9(4) . . ?
O34A W9A O24A 91.3(4) . . ?
O19A W9A O12A 97.6(4) . . ?
O34A W9A O12A 162.1(4) . . ?
O24A W9A O12A 91.0(4) . . ?
O19A W9A O25A 102.8(4) . . ?
O34A W9A O25A 86.5(4) . . ?
O24A W9A O25A 157.3(4) . . ?
O12A W9A O25A 84.6(4) . . ?
O19A W9A O28A 173.6(4) . . ?
O34A W9A O28A 82.5(3) . . ?
O24A W9A O28A 74.0(3) . . ?
O12A W9A O28A 81.1(3) . . ?
O25A W9A O28A 83.4(3) . . ?
O35A W10A O50A 99.3(4) . . ?
O35A W10A O41A 100.8(4) . . ?
O50A W10A O41A 92.0(3) . . ?
O35A W10A O46A 102.1(4) . . ?
O50A W10A O46A 87.3(3) . . ?
O41A W10A O46A 156.9(3) . . ?
O35A W10A O29A 96.8(4) . . ?
O50A W10A O29A 163.3(3) . . ?
O41A W10A O29A 89.3(3) . . ?
O46A W10A O29A 85.1(3) . . ?
O35A W10A O47A 174.9(4) . . ?
O50A W10A O47A 81.4(3) . . ?
O41A W10A O47A 74.1(3) . . ?
O46A W10A O47A 83.0(3) . . ?
O29A W10A O47A 83.0(3) . . ?
O36A W11A O51A 100.6(4) . . ?
O36A W11A O42A 102.6(4) . . ?
O51A W11A O42A 89.3(4) . . ?
O36A W11A O41A 99.5(4) . . ?
O51A W11A O41A 91.8(4) . . ?
O42A W11A O41A 157.3(3) . . ?
O36A W11A O30A 96.5(4) . . ?
O51A W11A O30A 162.9(3) . . ?
O42A W11A O30A 87.1(3) . . ?
O41A W11A O30A 85.2(3) . . ?
O36A W11A O47A 171.5(3) . . ?
O51A W11A O47A 83.3(3) . . ?
O42A W11A O47A 84.9(3) . . ?
O41A W11A O47A 72.8(3) . . ?
O30A W11A O47A 79.8(3) . . ?
O37A W12A O52A 100.5(4) . . ?
O37A W12A O42A 103.4(4) . . ?
O52A W12A O42A 88.4(4) . . ?
O37A W12A O31A 97.5(4) . . ?
O52A W12A O31A 162.0(3) . . ?
O42A W12A O31A 87.1(3) . . ?
O37A W12A O43A 99.1(4) . . ?
O52A W12A O43A 90.3(3) . . ?
O42A W12A O43A 157.3(3) . . ?
O31A W12A O43A 87.2(3) . . ?
O37A W12A O48A 171.4(4) . . ?
O52A W12A O48A 81.3(3) . . ?
O42A W12A O48A 85.0(3) . . ?
O31A W12A O48A 81.0(3) . . ?
O43A W12A O48A 72.4(3) . . ?
O38A W13A O44A 102.8(4) . . ?
O38A W13A O43A 100.5(4) . . ?
O44A W13A O43A 156.6(3) . . ?
O38A W13A O32A 98.2(4) . . ?
O44A W13A O32A 89.2(3) . . ?
O43A W13A O32A 89.3(4) . . ?
O38A W13A O53A 98.2(4) . . ?
O44A W13A O53A 86.0(3) . . ?
O43A W13A O53A 88.9(3) . . ?
O32A W13A O53A 163.5(3) . . ?
O38A W13A O48A 173.9(3) . . ?
O44A W13A O48A 83.3(3) . . ?
O43A W13A O48A 73.4(3) . . ?
O32A W13A O48A 82.7(3) . . ?
O53A W13A O48A 81.0(3) . . ?
O39A W14A O33A 100.6(4) . . ?
O39A W14A O45A 101.3(4) . . ?
O33A W14A O45A 93.4(4) . . ?
O39A W14A O44A 101.6(4) . . ?
O33A W14A O44A 89.4(4) . . ?
O45A W14A O44A 156.0(4) . . ?
O39A W14A O54A 93.8(4) . . ?
O33A W14A O54A 165.1(4) . . ?
O45A W14A O54A 87.6(4) . . ?
O44A W14A O54A 83.8(3) . . ?
O39A W14A O49A 171.8(4) . . ?
O33A W14A O49A 86.4(3) . . ?
O45A W14A O49A 73.8(3) . . ?
O44A W14A O49A 82.6(3) . . ?
O54A W14A O49A 79.6(3) . . ?
O40A W15A O46A 101.5(4) . . ?
O40A W15A O34A 98.4(4) . . ?
O46A W15A O34A 89.7(4) . . ?
O40A W15A O45A 101.5(4) . . ?
O46A W15A O45A 157.0(4) . . ?
O34A W15A O45A 88.3(4) . . ?
O40A W15A O55A 97.6(4) . . ?
O46A W15A O55A 86.3(3) . . ?
O34A W15A O55A 164.0(4) . . ?
O45A W15A O55A 89.4(3) . . ?
O40A W15A O49A 174.4(4) . . ?
O46A W15A O49A 83.8(3) . . ?
O34A W15A O49A 83.3(3) . . ?
O45A W15A O49A 73.2(3) . . ?
O55A W15A O49A 80.9(3) . . ?
O57A W16A O55A 103.8(4) . . ?
O57A W16A O61A 101.3(4) . . ?
O55A W16A O61A 92.2(3) . . ?
O57A W16A O50A 102.6(4) . . ?
O55A W16A O50A 84.9(3) . . ?
O61A W16A O50A 155.9(4) . . ?
O57A W16A O59A 98.3(4) . . ?
O55A W16A O59A 157.6(4) . . ?
O61A W16A O59A 86.9(4) . . ?
O50A W16A O59A 86.8(3) . . ?
O57A W16A O56A 170.5(3) . . ?
O55A W16A O56A 84.2(3) . . ?
O61A W16A O56A 73.0(3) . . ?
O50A W16A O56A 82.9(3) . . ?
O59A W16A O56A 74.1(3) . . ?
O58A W17A O54A 104.5(4) . . ?
O58A W17A O53A 102.7(4) . . ?
O54A W17A O53A 89.4(4) . . ?
O58A W17A O61A 101.4(4) . . ?
O54A W17A O61A 91.4(4) . . ?
O53A W17A O61A 154.9(4) . . ?
O58A W17A O60A 97.6(3) . . ?
O54A W17A O60A 157.9(3) . . ?
O53A W17A O60A 85.5(3) . . ?
O61A W17A O60A 84.4(3) . . ?
O58A W17A O56A 169.2(3) . . ?
O54A W17A O56A 84.8(3) . . ?
O53A W17A O56A 82.5(3) . . ?
O61A W17A O56A 72.6(3) . . ?
O60A W17A O56A 73.2(3) . . ?
O1B W1B O12B 102.8(4) . . ?
O1B W1B O7B 104.7(4) . . ?
O12B W1B O7B 84.7(4) . . ?
O1B W1B O4B 101.8(4) . . ?
O12B W1B O4B 155.4(4) . . ?
O7B W1B O4B 90.8(4) . . ?
O1B W1B O6B 97.9(4) . . ?
O12B W1B O6B 88.1(4) . . ?
O7B W1B O6B 157.3(4) . . ?
O4B W1B O6B 86.8(4) . . ?
O1B W1B O13B 170.2(4) . . ?
O12B W1B O13B 82.7(3) . . ?
O7B W1B O13B 83.7(3) . . ?
O4B W1B O13B 72.8(3) . . ?
O6B W1B O13B 74.0(3) . . ?
O2B W2B O8B 103.5(4) . . ?
O2B W2B O9B 101.2(4) . . ?
O8B W2B O9B 88.3(4) . . ?
O2B W2B O4B 102.8(4) . . ?
O8B W2B O4B 92.9(4) . . ?
O9B W2B O4B 155.0(4) . . ?
O2B W2B O5B 99.4(4) . . ?
O8B W2B O5B 157.1(3) . . ?
O9B W2B O5B 86.2(4) . . ?
O4B W2B O5B 83.0(4) . . ?
O2B W2B O13B 170.3(4) . . ?
O8B W2B O13B 85.0(3) . . ?
O9B W2B O13B 83.5(3) . . ?
O4B W2B O13B 71.8(3) . . ?
O5B W2B O13B 72.2(3) . . ?
O3B W3B O10B 104.1(4) . . ?
O3B W3B O5B 100.8(4) . . ?
O10B W3B O5B 91.6(4) . . ?
O3B W3B O11B 101.9(4) . . ?
O10B W3B O11B 86.8(4) . . ?
O5B W3B O11B 156.9(3) . . ?
O3B W3B O6B 97.9(4) . . ?
O10B W3B O6B 157.7(4) . . ?
O5B W3B O6B 87.9(4) . . ?
O11B W3B O6B 85.0(4) . . ?
O3B W3B O13B 169.5(3) . . ?
O10B W3B O13B 85.3(3) . . ?
O5B W3B O13B 73.8(3) . . ?
O11B W3B O13B 83.1(3) . . ?
O6B W3B O13B 73.1(3) . . ?
O14B W4B O25B 100.6(4) . . ?
O14B W4B O7B 98.1(4) . . ?
O25B W4B O7B 85.6(3) . . ?
O14B W4B O29B 99.8(4) . . ?
O25B W4B O29B 88.2(4) . . ?
O7B W4B O29B 161.9(4) . . ?
O14B W4B O20B 103.3(4) . . ?
O25B W4B O20B 156.1(4) . . ?
O7B W4B O20B 90.8(4) . . ?
O29B W4B O20B 88.1(4) . . ?
O14B W4B O26B 176.9(4) . . ?
O25B W4B O26B 82.4(3) . . ?
O7B W4B O26B 81.4(3) . . ?
O29B W4B O26B 81.0(3) . . ?
O20B W4B O26B 73.6(3) . . ?
O15B W5B O30B 100.1(4) . . ?
O15B W5B O20B 100.2(4) . . ?
O30B W5B O20B 94.2(4) . . ?
O15B W5B O21B 100.8(4) . . ?
O30B W5B O21B 90.4(4) . . ?
O20B W5B O21B 157.3(3) . . ?
O15B W5B O8B 96.0(4) . . ?
O30B W5B O8B 163.2(4) . . ?
O20B W5B O8B 87.7(4) . . ?
O21B W5B O8B 81.8(4) . . ?
O15B W5B O26B 172.8(4) . . ?
O30B W5B O26B 85.0(3) . . ?
O20B W5B O26B 74.1(3) . . ?
O21B W5B O26B 84.2(3) . . ?
O8B W5B O26B 79.6(3) . . ?
O16B W6B O31B 98.7(4) . . ?
O16B W6B O21B 102.8(4) . . ?
O31B W6B O21B 91.4(4) . . ?
O16B W6B O22B 98.4(4) . . ?
O31B W6B O22B 89.7(4) . . ?
O21B W6B O22B 158.4(3) . . ?
O16B W6B O9B 97.9(4) . . ?
O31B W6B O9B 163.4(3) . . ?
O21B W6B O9B 85.4(4) . . ?
O22B W6B O9B 87.4(4) . . ?
O16B W6B O27B 171.5(4) . . ?
O31B W6B O27B 82.4(3) . . ?
O21B W6B O27B 85.6(3) . . ?
O22B W6B O27B 73.2(3) . . ?
O9B W6B O27B 81.1(3) . . ?
O17B W7B O32B 98.9(4) . . ?
O17B W7B O23B 102.8(4) . . ?
O32B W7B O23B 89.3(3) . . ?
O17B W7B O22B 98.9(4) . . ?
O32B W7B O22B 92.5(4) . . ?
O23B W7B O22B 157.7(4) . . ?
O17B W7B O10B 96.8(4) . . ?
O32B W7B O10B 164.1(3) . . ?
O23B W7B O10B 85.0(3) . . ?
O22B W7B O10B 87.3(3) . . ?
O17B W7B O27B 172.3(3) . . ?
O32B W7B O27B 83.8(3) . . ?
O23B W7B O27B 84.4(3) . . ?
O22B W7B O27B 73.7(3) . . ?
O10B W7B O27B 80.9(3) . . ?
O18B W8B O24B 100.1(4) . . ?
O18B W8B O11B 97.5(4) . . ?
O24B W8B O11B 91.0(4) . . ?
O18B W8B O23B 102.8(4) . . ?
O24B W8B O23B 157.0(3) . . ?
O11B W8B O23B 87.6(4) . . ?
O18B W8B O33B 99.1(4) . . ?
O24B W8B O33B 88.4(4) . . ?
O11B W8B O33B 163.2(3) . . ?
O23B W8B O33B 86.5(3) . . ?
O18B W8B O28B 172.8(4) . . ?
O24B W8B O28B 72.7(3) . . ?
O11B W8B O28B 81.9(3) . . ?
O23B W8B O28B 84.4(3) . . ?
O33B W8B O28B 81.9(3) . . ?
O19B W9B O25B 101.7(4) . . ?
O19B W9B O34B 98.9(4) . . ?
O25B W9B O34B 89.3(4) . . ?
O19B W9B O24B 99.8(4) . . ?
O25B W9B O24B 158.3(3) . . ?
O34B W9B O24B 90.3(4) . . ?
O19B W9B O12B 97.1(4) . . ?
O25B W9B O12B 84.7(3) . . ?
O34B W9B O12B 163.8(3) . . ?
O24B W9B O12B 89.8(3) . . ?
O19B W9B O28B 172.9(3) . . ?
O25B W9B O28B 85.0(3) . . ?
O34B W9B O28B 83.4(3) . . ?
O24B W9B O28B 73.5(3) . . ?
O12B W9B O28B 81.1(3) . . ?
O35B W10B O29B 99.7(4) . . ?
O35B W10B O46B 101.5(4) . . ?
O29B W10B O46B 89.2(4) . . ?
O35B W10B O41B 100.1(4) . . ?
O29B W10B O41B 90.9(4) . . ?
O46B W10B O41B 158.0(4) . . ?
O35B W10B O50B 96.8(4) . . ?
O29B W10B O50B 163.3(4) . . ?
O46B W10B O50B 85.4(4) . . ?
O41B W10B O50B 88.4(3) . . ?
O35B W10B O47B 173.0(4) . . ?
O29B W10B O47B 83.8(3) . . ?
O46B W10B O47B 84.5(3) . . ?
O41B W10B O47B 73.7(3) . . ?
O50B W10B O47B 80.0(3) . . ?
O36B W11B O51B 100.5(4) . . ?
O36B W11B O42B 103.7(4) . . ?
O51B W11B O42B 90.2(4) . . ?
O36B W11B O41B 98.3(4) . . ?
O51B W11B O41B 93.4(4) . . ?
O42B W11B O41B 156.7(3) . . ?
O36B W11B O30B 96.1(4) . . ?
O51B W11B O30B 163.3(4) . . ?
O42B W11B O30B 85.3(4) . . ?
O41B W11B O30B 84.6(4) . . ?
O36B W11B O47B 170.9(4) . . ?
O51B W11B O47B 83.8(3) . . ?
O42B W11B O47B 84.2(3) . . ?
O41B W11B O47B 73.3(3) . . ?
O30B W11B O47B 79.8(3) . . ?
O37B W12B O52B 99.0(4) . . ?
O37B W12B O42B 103.0(4) . . ?
O52B W12B O42B 88.6(4) . . ?
O37B W12B O31B 98.3(4) . . ?
O52B W12B O31B 162.6(3) . . ?
O42B W12B O31B 86.9(4) . . ?
O37B W12B O43B 99.1(4) . . ?
O52B W12B O43B 90.0(4) . . ?
O42B W12B O43B 157.8(3) . . ?
O31B W12B O43B 87.8(4) . . ?
O37B W12B O48B 171.7(4) . . ?
O52B W12B O48B 81.9(3) . . ?
O42B W12B O48B 85.2(3) . . ?
O31B W12B O48B 81.0(3) . . ?
O43B W12B O48B 72.7(3) . . ?
O38B W13B O43B 99.7(4) . . ?
O38B W13B O53B 98.6(4) . . ?
O43B W13B O53B 92.3(3) . . ?
O38B W13B O44B 102.4(4) . . ?
O43B W13B O44B 157.5(4) . . ?
O53B W13B O44B 88.1(3) . . ?
O38B W13B O32B 97.2(4) . . ?
O43B W13B O32B 88.4(3) . . ?
O53B W13B O32B 163.9(4) . . ?
O44B W13B O32B 85.2(3) . . ?
O38B W13B O48B 173.1(4) . . ?
O43B W13B O48B 73.5(3) . . ?
O53B W13B O48B 82.9(3) . . ?
O44B W13B O48B 84.3(3) . . ?
O32B W13B O48B 81.8(3) . . ?
O39B W14B O33B 98.7(4) . . ?
O39B W14B O44B 101.6(4) . . ?
O33B W14B O44B 88.2(4) . . ?
O39B W14B O45B 101.6(4) . . ?
O33B W14B O45B 90.2(4) . . ?
O44B W14B O45B 156.8(3) . . ?
O39B W14B O54B 97.3(4) . . ?
O33B W14B O54B 163.8(3) . . ?
O44B W14B O54B 86.5(3) . . ?
O45B W14B O54B 88.8(4) . . ?
O39B W14B O49B 173.8(3) . . ?
O33B W14B O49B 84.7(3) . . ?
O44B W14B O49B 83.6(3) . . ?
O45B W14B O49B 73.1(3) . . ?
O54B W14B O49B 79.5(3) . . ?
O40B W15B O55B 98.5(4) . . ?
O40B W15B O46B 102.6(4) . . ?
O55B W15B O46B 87.2(4) . . ?
O40B W15B O45B 99.6(4) . . ?
O55B W15B O45B 92.2(4) . . ?
O46B W15B O45B 157.6(3) . . ?
O40B W15B O34B 98.3(4) . . ?
O55B W15B O34B 163.1(3) . . ?
O46B W15B O34B 87.9(4) . . ?
O45B W15B O34B 86.3(4) . . ?
O40B W15B O49B 173.7(4) . . ?
O55B W15B O49B 81.3(3) . . ?
O46B W15B O49B 83.7(3) . . ?
O45B W15B O49B 74.2(3) . . ?
O34B W15B O49B 82.2(3) . . ?
O57B W16B O59B 101.6(4) . . ?
O57B W16B O50B 102.2(4) . . ?
O59B W16B O50B 93.1(4) . . ?
O57B W16B O61B 100.3(4) . . ?
O59B W16B O61B 88.7(4) . . ?
O50B W16B O61B 156.5(3) . . ?
O57B W16B O55B 101.2(4) . . ?
O59B W16B O55B 157.0(3) . . ?
O50B W16B O55B 84.9(4) . . ?
O61B W16B O55B 84.4(4) . . ?
O57B W16B O56B 172.2(4) . . ?
O59B W16B O56B 74.2(3) . . ?
O50B W16B O56B 84.7(3) . . ?
O61B W16B O56B 73.3(3) . . ?
O55B W16B O56B 82.8(3) . . ?
O57B W16B Ti1B 132.3(3) . . ?
O59B W16B Ti1B 31.0(3) . . ?
O50B W16B Ti1B 89.3(2) . . ?
O61B W16B Ti1B 80.2(2) . . ?
O55B W16B Ti1B 126.0(2) . . ?
O56B W16B Ti1B 43.2(2) . . ?
O58B W17B O54B 102.6(4) . . ?
O58B W17B O61B 100.4(4) . . ?
O54B W17B O61B 90.7(4) . . ?
O58B W17B O53B 102.8(4) . . ?
O54B W17B O53B 85.4(3) . . ?
O61B W17B O53B 156.8(4) . . ?
O58B W17B O60B 99.7(4) . . ?
O54B W17B O60B 157.3(4) . . ?
O61B W17B O60B 89.3(4) . . ?
O53B W17B O60B 85.7(3) . . ?
O58B W17B O56B 170.7(4) . . ?
O54B W17B O56B 84.8(3) . . ?
O61B W17B O56B 73.7(3) . . ?
O53B W17B O56B 83.2(3) . . ?
O60B W17B O56B 73.4(3) . . ?

loop_
_geom_bond_atom_site_label_1
_geom_bond_atom_site_label_2
_geom_bond_distance
_geom_bond_site_symmetry_2
_geom_bond_publ_flag
O1A W1A 1.679(8) . ?
O2A W2A 1.707(9) . ?
O3A W3A 1.695(9) . ?
O4A W1A 1.907(9) . ?
O4A W2A 1.922(9) . ?
O5A W3A 1.901(9) . ?
O5A W2A 1.959(8) . ?
O6A W3A 1.911(8) . ?
O6A W1A 1.959(8) . ?
O7A W1A 1.873(8) . ?
O7A W4A 1.972(9) . ?
O8A W2A 1.857(9) . ?
O8A W5A 1.980(8) . ?
O9A W2A 1.890(8) . ?
O9A W6A 1.948(8) . ?
O10A W3A 1.894(8) . ?
O10A W7A 1.924(8) . ?
O11A W8A 1.887(8) . ?
O11A W3A 1.913(8) . ?
O12A W1A 1.890(9) . ?
O12A W9A 1.919(8) . ?
O13A P1A 1.568(8) . ?
O13A W1A 2.361(8) . ?
O13A W3A 2.380(8) . ?
O13A W2A 2.392(8) . ?
O14A W4A 1.712(8) . ?
O15A W5A 1.717(9) . ?
O16A W6A 1.707(9) . ?
O17A W7A 1.714(8) . ?
O18A W8A 1.709(9) . ?
O19A W9A 1.708(8) . ?
O20A W4A 1.912(9) . ?
O20A W5A 1.919(8) . ?
O21A W6A 1.881(9) . ?
O21A W5A 1.905(9) . ?
O22A W7A 1.896(8) . ?
O22A W6A 1.929(8) . ?
O23A W8A 1.901(8) . ?
O23A W7A 1.912(8) . ?
O24A W9A 1.890(8) . ?
O24A W8A 1.909(8) . ?
O25A W4A 1.858(8) . ?
O25A W9A 1.921(8) . ?
O26A P1A 1.514(9) . ?
O26A W4A 2.364(8) . ?
O26A W5A 2.393(8) . ?
O27A P1A 1.528(8) . ?
O27A W6A 2.357(8) . ?
O27A W7A 2.373(8) . ?
O28A P1A 1.529(9) . ?
O28A W9A 2.352(8) . ?
O28A W8A 2.375(8) . ?
O29A W4A 1.871(8) . ?
O29A W10A 1.930(8) . ?
O30A W5A 1.824(8) . ?
O30A W11A 1.986(8) . ?
O31A W6A 1.872(8) . ?
O31A W12A 1.934(8) . ?
O32A W7A 1.893(8) . ?
O32A W13A 1.891(8) . ?
O33A W14A 1.840(8) . ?
O33A W8A 1.963(8) . ?
O34A W9A 1.908(8) . ?
O34A W15A 1.895(8) . ?
O35A W10A 1.713(9) . ?
O36A W11A 1.707(8) . ?
O37A W12A 1.724(9) . ?
O38A W13A 1.700(8) . ?
O39A W14A 1.721(9) . ?
O40A W15A 1.700(9) . ?
O41A W10A 1.900(8) . ?
O41A W11A 1.939(8) . ?
O42A W11A 1.889(8) . ?
O42A W12A 1.899(8) . ?
O43A W13A 1.892(8) . ?
O43A W12A 1.935(8) . ?
O44A W13A 1.885(8) . ?
O44A W14A 1.901(8) . ?
O45A W14A 1.890(8) . ?
O45A W15A 1.916(8) . ?
O46A W15A 1.872(8) . ?
O46A W10A 1.909(8) . ?
O47A P2A 1.532(8) . ?
O47A W10A 2.350(8) . ?
O47A W11A 2.378(8) . ?
O48A P2A 1.526(8) . ?
O48A W13A 2.360(8) . ?
O48A W12A 2.372(8) . ?
O49A P2A 1.526(8) . ?
O49A W14A 2.351(8) . ?
O49A W15A 2.361(8) . ?
O50A W10A 1.882(8) . ?
O50A W16A 1.932(8) . ?
O51A W11A 1.855(8) . ?
O51A Ti1A 1.885(8) . ?
O52A W12A 1.839(8) . ?
O52A Ti1A 1.894(9) . ?
O53A W17A 1.885(8) . ?
O53A W13A 1.938(8) . ?
O54A W17A 1.853(8) . ?
O54A W14A 1.970(8) . ?
O55A W16A 1.893(8) . ?
O55A W15A 1.919(8) . ?
O56A P2A 1.573(8) . ?
O56A Ti1A 2.304(8) . ?
O56A W17A 2.377(8) . ?
O56A W16A 2.389(8) . ?
O57A W16A 1.701(8) . ?
O58A W17A 1.696(8) . ?
O59A W16A 1.949(8) . ?
O59A Ti1A 1.984(9) . ?
O60A W17A 2.003(8) . ?
O60A Ti1A 2.018(8) . ?
O61A W16A 1.894(8) . ?
O61A W17A 1.938(8) . ?
O1B W1B 1.717(8) . ?
O2B W2B 1.712(8) . ?
O3B W3B 1.715(8) . ?
O4B W1B 1.889(8) . ?
O4B W2B 1.936(8) . ?
O5B W3B 1.897(8) . ?
O5B W2B 1.998(8) . ?
O6B W1B 1.947(8) . ?
O6B W3B 1.982(9) . ?
O7B W1B 1.880(8) . ?
O7B W4B 1.908(8) . ?
O8B W2B 1.834(8) . ?
O8B W5B 1.994(8) . ?
O9B W2B 1.887(9) . ?
O9B W6B 1.955(9) . ?
O10B W3B 1.857(8) . ?
O10B W7B 1.969(8) . ?
O11B W3B 1.916(8) . ?
O11B W8B 1.895(8) . ?
O12B W1B 1.880(8) . ?
O12B W9B 1.937(8) . ?
O13B P1B 1.571(9) . ?
O13B W1B 2.374(8) . ?
O13B W3B 2.385(8) . ?
O13B W2B 2.383(8) . ?
O14B W4B 1.693(9) . ?
O15B W5B 1.714(8) . ?
O16B W6B 1.702(8) . ?
O17B W7B 1.701(9) . ?
O18B W8B 1.714(8) . ?
O19B W9B 1.706(9) . ?
O20B W5B 1.890(8) . ?
O20B W4B 1.915(8) . ?
O21B W6B 1.884(8) . ?
O21B W5B 1.916(8) . ?
O22B W7B 1.906(8) . ?
O22B W6B 1.945(8) . ?
O23B W7B 1.905(8) . ?
O23B W8B 1.901(8) . ?
O24B W8B 1.900(8) . ?
O24B W9B 1.915(8) . ?
O25B W9B 1.865(8) . ?
O25B W4B 1.909(8) . ?
O26B P1B 1.522(9) . ?
O26B W5B 2.372(8) . ?
O26B W4B 2.377(8) . ?
O27B P1B 1.527(9) . ?
O27B W7B 2.363(8) . ?
O27B W6B 2.355(8) . ?
O28B P1B 1.549(8) . ?
O28B W9B 2.319(8) . ?
O28B W8B 2.361(8) . ?
O29B W10B 1.872(8) . ?
O29B W4B 1.913(8) . ?
O30B W5B 1.832(8) . ?
O30B W11B 1.989(9) . ?
O31B W6B 1.872(8) . ?
O31B W12B 1.935(8) . ?
O32B W7B 1.839(8) . ?
O32B W13B 1.951(8) . ?
O33B W14B 1.890(8) . ?
O33B W8B 1.913(8) . ?
O34B W9B 1.870(8) . ?
O34B W15B 1.947(8) . ?
O35B W10B 1.705(9) . ?
O36B W11B 1.704(8) . ?
O37B W12B 1.726(9) . ?
O38B W13B 1.706(9) . ?
O39B W14B 1.716(9) . ?
O40B W15B 1.720(8) . ?
O41B W10B 1.911(8) . ?
O41B W11B 1.949(8) . ?
O42B W11B 1.882(8) . ?
O42B W12B 1.909(8) . ?
O43B W13B 1.901(8) . ?
O43B W12B 1.932(8) . ?
O44B W14B 1.905(8) . ?
O44B W13B 1.904(8) . ?
O45B W15B 1.905(9) . ?
O45B W14B 1.918(8) . ?
O46B W10B 1.885(8) . ?
O46B W15B 1.888(8) . ?
O47B P2B 1.524(9) . ?
O47B W11B 2.361(8) . ?
O47B W10B 2.373(8) . ?
O48B P2B 1.535(8) . ?
O48B W13B 2.348(8) . ?
O48B W12B 2.359(8) . ?
O49B P2B 1.513(8) . ?
O49B W15B 2.368(8) . ?
O49B W14B 2.403(8) . ?
O50B W16B 1.873(9) . ?
O50B W10B 1.947(9) . ?
O51B W11B 1.845(8) . ?
O51B Ti1B 1.923(9) . ?
O52B W12B 1.856(8) . ?
O52B Ti1B 1.889(8) . ?
O53B W13B 1.901(8) . ?
O53B W17B 1.935(8) . ?
O54B W17B 1.881(8) . ?
O54B W14B 1.934(8) . ?
O55B W15B 1.894(8) . ?
O55B W16B 1.944(8) . ?
O56B P2B 1.591(9) . ?
O56B Ti1B 2.263(8) . ?
O56B W16B 2.362(8) . ?
O56B W17B 2.381(8) . ?
O57B W16B 1.712(8) . ?
O58B W17B 1.727(9) . ?
O59B W16B 1.846(8) . ?
O59B Ti1B 1.969(8) . ?
O60B W17B 1.930(8) . ?
O60B Ti1B 1.955(9) . ?
O61B W17B 1.897(9) . ?
O61B W16B 1.951(9) . ?
O1X Ti1B 1.791(9) . ?
O1X Ti1A 1.803(8) . ?
Ti1B W16B 3.306(2) . ?

loop_
_platon_squeeze_void_nr
_platon_squeeze_void_average_x
_platon_squeeze_void_average_y
_platon_squeeze_void_average_z
_platon_squeeze_void_volume
_platon_squeeze_void_count_electrons
_platon_squeeze_void_content
1 -0.019 0.500 0.500 513 683 ' '
